data_4121932
loop_
_publ_author_name
'Zhang, Rui'
'Futagoishi, Tsukasa'
'Murata, Michihisa'
'Wakamiya, Atsushi'
'Murata, Yasujiro'

_publ_section_title
;
 Synthesis and Structure of an Open-Cage Thiafullerene C69S: Reactivity
 Differences of an Open-Cage C70 Tetraketone Relative to Its C60 Analogue.
;
_journal_issue 23
_journal_name_full 'Journal of the American Chemical Society'
_journal_page_first 8193
_journal_page_last 8196
_journal_paper_doi 10.1021/ja504054s
_journal_volume 136
_journal_year 2014
_chemical_formula_sum 'C138.5 H82 N6 Ni O3'
_chemical_formula_weight 1936.81
_chemical_name_systematic
; 
 ? 
;
_space_group_IT_number 2
_symmetry_cell_setting triclinic
_symmetry_space_group_name_Hall '-P 1'
_symmetry_space_group_name_H-M 'P -1'
_atom_sites_solution_hydrogens geom
_atom_sites_solution_primary direct
_atom_sites_solution_secondary difmap
_audit_creation_method SHELXL-97
_cell_angle_alpha 104.8959(9)
_cell_angle_beta 102.9910(10)
_cell_angle_gamma 99.4224(12)
_cell_formula_units_Z 2
_cell_length_a 14.6820(3)
_cell_length_b 14.9432(3)
_cell_length_c 22.5408(4)
_cell_measurement_temperature 103(2)
_cell_volume 4526.19(16)
_computing_structure_refinement 'SHELXL-97 (Sheldrick, 1997)'
_computing_structure_solution 'SHELXS-97 (Sheldrick, 1990)'
_diffrn_ambient_temperature 103(2)
_diffrn_measured_fraction_theta_full 0.905
_diffrn_measured_fraction_theta_max 0.905
_diffrn_radiation_monochromator graphite
_diffrn_radiation_source 'fine-focus sealed tube'
_diffrn_radiation_wavelength 0.85000
_diffrn_reflns_av_R_equivalents 0.0550
_diffrn_reflns_av_sigmaI/netI 0.0317
_diffrn_reflns_limit_h_max 17
_diffrn_reflns_limit_h_min -17
_diffrn_reflns_limit_k_max 18
_diffrn_reflns_limit_k_min -17
_diffrn_reflns_limit_l_max 27
_diffrn_reflns_limit_l_min -27
_diffrn_reflns_number 65572
_diffrn_reflns_theta_full 31.00
_diffrn_reflns_theta_max 31.00
_diffrn_reflns_theta_min 1.74
_exptl_absorpt_coefficient_mu 0.449
_exptl_absorpt_correction_T_max 0.9955
_exptl_absorpt_correction_T_min 0.9779
_exptl_absorpt_correction_type multi-scan
_exptl_crystal_colour black
_exptl_crystal_density_diffrn 1.421
_exptl_crystal_density_method 'not measured'
_exptl_crystal_description plate
_exptl_crystal_F_000 2014
_exptl_crystal_size_max 0.05
_exptl_crystal_size_mid 0.01
_exptl_crystal_size_min 0.01
_refine_diff_density_max 0.406
_refine_diff_density_min -0.863
_refine_diff_density_rms 0.059
_refine_ls_extinction_method none
_refine_ls_goodness_of_fit_ref 1.061
_refine_ls_hydrogen_treatment constr
_refine_ls_matrix_type full
_refine_ls_number_parameters 1415
_refine_ls_number_reflns 15271
_refine_ls_number_restraints 1
_refine_ls_restrained_S_all 1.061
_refine_ls_R_factor_all 0.0885
_refine_ls_R_factor_gt 0.0789
_refine_ls_shift/su_max 0.012
_refine_ls_shift/su_mean 0.000
_refine_ls_structure_factor_coef Fsqd
_refine_ls_weighting_details 'calc w=1/[\s^2^(Fo^2^)+(0.1550P)^2^+1.6829P] where P=(Fo^2^+2Fc^2^)/3'
_refine_ls_weighting_scheme calc
_refine_ls_wR_factor_gt 0.2188
_refine_ls_wR_factor_ref 0.2384
_reflns_number_gt 12879
_reflns_number_total 15271
_reflns_threshold_expression >2sigma(I)
_cod_data_source_file ja504054s_si_004.cif
_cod_data_source_block mm37-40
_cod_depositor_comments
;Adding full bibliography for 4121930--4121933.cif.

The following automatic conversions were performed:

'_symmetry_cell_setting' tag value 'Tricrinic' was replaced with
'triclinic' value as specified in the replacement file
'/home/robertas/cod-tools/perl-scripts/inputs/replacement_values.lst'.

Automatic conversion script
Id: cif_fix_values 3143 2015-03-26 13:38:13Z robertas 
;
_cod_original_cell_volume 4526.18(15)
_cod_original_sg_symbol_H-M P-1
_cod_original_formula_sum 'C138.50 H82 N6 Ni O3'
_cod_database_code 4121932

loop_
_symmetry_equiv_pos_as_xyz
'x, y, z'
'-x, -y, -z'

loop_
_atom_site_label
_atom_site_type_symbol
_atom_site_fract_x
_atom_site_fract_y
_atom_site_fract_z
_atom_site_U_iso_or_equiv
_atom_site_adp_type
_atom_site_occupancy
_atom_site_symmetry_multiplicity
_atom_site_calc_flag
_atom_site_refinement_flags
_atom_site_disorder_assembly
_atom_site_disorder_group
C1 C 1.1643(3) 0.6101(3) 0.29889(19) 0.0769(9) Uani 1 1 d . . .
C2 C 1.1267(2) 0.5054(3) 0.28140(19) 0.0747(9) Uani 1 1 d . . .
C3 C 1.0782(3) 0.4478(3) 0.2187(2) 0.0788(9) Uani 1 1 d . . .
C4 C 1.0052(3) 0.4661(3) 0.1652(2) 0.0798(9) Uani 1 1 d . . .
C5 C 0.9557(3) 0.5505(3) 0.17051(18) 0.0789(9) Uani 1 1 d . . .
C6 C 0.9764(3) 0.6486(3) 0.22001(19) 0.0778(9) Uani 1 1 d . . .
C7 C 0.8938(3) 0.6420(2) 0.25005(18) 0.0723(8) Uani 1 1 d . . .
C8 C 0.8881(3) 0.6603(2) 0.31154(18) 0.0725(8) Uani 1 1 d . . .
C9 C 0.9699(3) 0.7173(3) 0.37127(19) 0.0760(9) Uani 1 1 d . . .
C10 C 1.0483(3) 0.7803(3) 0.3586(2) 0.0814(10) Uani 1 1 d . . .
H1 H 1.0366 0.8379 0.3515 0.098 Uiso 1 1 calc R . .
C11 C 1.1324(3) 0.7622(3) 0.35661(19) 0.0808(9) Uani 1 1 d . . .
H2 H 1.1787 0.8083 0.3500 0.097 Uiso 1 1 calc R . .
C12 C 1.1587(3) 0.6713(2) 0.36426(19) 0.0753(9) Uani 1 1 d . . .
C13 C 1.0863(3) 0.6137(2) 0.38595(18) 0.0728(8) Uani 1 1 d . . .
C14 C 1.0997(2) 0.5204(2) 0.38685(18) 0.0725(8) Uani 1 1 d . . .
C15 C 1.1278(2) 0.4648(2) 0.33324(19) 0.0733(8) Uani 1 1 d . . .
C16 C 1.1055(2) 0.3655(2) 0.32024(19) 0.0749(9) Uani 1 1 d . . .
C17 C 1.0720(3) 0.3059(3) 0.2563(2) 0.0783(9) Uani 1 1 d . . .
C18 C 1.0536(3) 0.3473(3) 0.20717(19) 0.0759(9) Uani 1 1 d . . .
C19 C 0.9388(3) 0.3696(3) 0.12814(19) 0.0771(9) Uani 1 1 d . . .
C20 C 0.8404(3) 0.3546(3) 0.09555(18) 0.0765(9) Uani 1 1 d . . .
C21 C 0.7935(3) 0.4336(3) 0.10831(18) 0.0759(9) Uani 1 1 d . . .
C22 C 0.8498(3) 0.5232(3) 0.14958(18) 0.0752(9) Uani 1 1 d . . .
C23 C 0.8171(3) 0.5754(2) 0.19844(18) 0.0732(8) Uani 1 1 d . . .
C24 C 0.7260(3) 0.5443(2) 0.20664(18) 0.0734(8) Uani 1 1 d . . .
C25 C 0.7215(2) 0.5564(2) 0.27149(18) 0.0728(8) Uani 1 1 d . . .
C26 C 0.8080(3) 0.6003(2) 0.32286(17) 0.0717(8) Uani 1 1 d . . .
C27 C 0.8281(2) 0.5609(2) 0.37500(18) 0.0717(8) Uani 1 1 d . . .
C28 C 0.9296(3) 0.5722(2) 0.40532(17) 0.0713(8) Uani 1 1 d . . .
C29 C 1.0025(3) 0.6375(2) 0.39347(17) 0.0713(8) Uani 1 1 d . . .
C30 C 0.9582(3) 0.4998(2) 0.42683(17) 0.0719(8) Uani 1 1 d . . .
C31 C 1.0443(2) 0.4727(2) 0.41650(18) 0.0722(8) Uani 1 1 d . . .
C32 C 1.0255(3) 0.3710(3) 0.40368(19) 0.0760(9) Uani 1 1 d . . .
C33 C 1.0577(2) 0.3182(2) 0.35695(19) 0.0758(9) Uani 1 1 d . . .
C34 C 0.9966(3) 0.2268(2) 0.3146(2) 0.0784(9) Uani 1 1 d . . .
C35 C 1.0065(3) 0.2197(3) 0.2527(2) 0.0785(9) Uani 1 1 d . . .
C36 C 0.9290(3) 0.1702(3) 0.1976(2) 0.0799(9) Uani 1 1 d . . .
C37 C 0.8495(3) 0.1134(2) 0.2069(2) 0.0789(10) Uani 1 1 d . . .
C38 C 0.7551(3) 0.0897(3) 0.1616(2) 0.0815(10) Uani 1 1 d . . .
C39 C 0.7410(3) 0.1263(3) 0.1111(2) 0.0793(9) Uani 1 1 d . . .
C40 C 0.8198(3) 0.1899(3) 0.10305(19) 0.0784(9) Uani 1 1 d . . .
C41 C 0.7841(3) 0.2603(3) 0.07948(19) 0.0787(9) Uani 1 1 d . . .
C42 C 0.6815(3) 0.2420(3) 0.07290(18) 0.0787(9) Uani 1 1 d . . .
C43 C 0.6384(3) 0.3176(3) 0.08681(18) 0.0794(9) Uani 1 1 d . . .
C44 C 0.6956(3) 0.4139(3) 0.10723(18) 0.0766(9) Uani 1 1 d . . .
C45 C 0.6615(3) 0.4690(3) 0.15563(18) 0.0758(9) Uani 1 1 d . . .
C46 C 0.9314(3) 0.3368(3) 0.41005(19) 0.0761(9) Uani 1 1 d . . .
C47 C 0.5839(3) 0.4086(3) 0.16585(19) 0.0760(9) Uani 1 1 d . . .
C48 C 0.5769(2) 0.4204(3) 0.22701(19) 0.0774(9) Uani 1 1 d . . .
C49 C 0.6481(3) 0.4929(3) 0.28037(19) 0.0756(9) Uani 1 1 d . . .
C50 C 0.6661(2) 0.4564(3) 0.33326(18) 0.0751(9) Uani 1 1 d . . .
C51 C 0.7589(3) 0.4830(3) 0.37711(18) 0.0765(9) Uani 1 1 d . . .
C52 C 0.7911(3) 0.4089(3) 0.40241(18) 0.0756(9) Uani 1 1 d . . .
C53 C 0.8906(3) 0.4170(3) 0.42351(18) 0.0747(8) Uani 1 1 d . . .
C54 C 0.8730(3) 0.2452(3) 0.37343(19) 0.0786(9) Uani 1 1 d . . .
C55 C 0.9075(3) 0.1876(3) 0.3238(2) 0.0801(9) Uani 1 1 d . . .
C56 C 0.8385(3) 0.1229(3) 0.2690(2) 0.0812(10) Uani 1 1 d . . .
C57 C 0.7363(3) 0.1080(3) 0.2636(2) 0.0824(10) Uani 1 1 d . . .
C58 C 0.6849(3) 0.0856(3) 0.1972(2) 0.0813(10) Uani 1 1 d . . .
C59 C 0.6023(3) 0.1187(3) 0.1801(2) 0.0827(10) Uani 1 1 d . . .
C60 C 0.5860(3) 0.1550(3) 0.1259(2) 0.0806(9) Uani 1 1 d . . .
C61 C 0.5430(2) 0.2345(3) 0.1418(2) 0.0799(9) Uani 1 1 d . . .
C62 C 0.5675(3) 0.3139(3) 0.12210(19) 0.0778(9) Uani 1 1 d . . .
C63 C 0.5327(3) 0.2476(3) 0.2058(2) 0.0815(10) Uani 1 1 d . . .
C64 C 0.5497(2) 0.3389(3) 0.2476(2) 0.0790(9) Uani 1 1 d . . .
C65 C 0.6046(3) 0.3620(3) 0.3135(2) 0.0806(10) Uani 1 1 d . . .
C66 C 0.6377(3) 0.2919(3) 0.3356(2) 0.0818(10) Uani 1 1 d . . .
C67 C 0.7326(3) 0.3154(3) 0.37935(19) 0.0803(9) Uani 1 1 d . . .
C68 C 0.7731(3) 0.2345(3) 0.3642(2) 0.0802(9) Uani 1 1 d . . .
C69 C 0.7042(3) 0.1623(3) 0.3105(2) 0.0823(10) Uani 1 1 d . . .
C70 C 0.6194(3) 0.1965(3) 0.2924(2) 0.0831(10) Uani 1 1 d . . .
C71 C 0.5692(3) 0.1748(3) 0.2289(2) 0.0825(10) Uani 1 1 d . . .
C72 C 1.2565(3) 0.6946(3) 0.41367(19) 0.0775(9) Uani 1 1 d . . .
C73 C 1.2742(3) 0.7609(3) 0.4735(2) 0.0888(11) Uani 1 1 d . . .
H3 H 1.2262 0.7925 0.4841 0.107 Uiso 1 1 calc R . .
C74 C 1.3626(3) 0.7796(3) 0.5168(2) 0.0920(11) Uani 1 1 d . . .
H4 H 1.3769 0.8244 0.5580 0.110 Uiso 1 1 calc R . .
C75 C 1.4312(3) 0.7318(3) 0.4993(2) 0.0890(11) Uani 1 1 d . . .
H5 H 1.4930 0.7444 0.5284 0.107 Uiso 1 1 calc R . .
C76 C 1.4085(3) 0.6660(3) 0.4392(2) 0.0848(10) Uani 1 1 d . . .
C77 C 1.4756(3) 0.6095(3) 0.4145(3) 0.0997(13) Uani 1 1 d . . .
C78 C 1.4801(4) 0.6223(5) 0.3500(3) 0.1242(19) Uani 1 1 d . . .
H6 H 1.4165 0.5954 0.3190 0.186 Uiso 1 1 calc R . .
H7 H 1.5268 0.5895 0.3347 0.186 Uiso 1 1 calc R . .
H8 H 1.4998 0.6903 0.3549 0.186 Uiso 1 1 calc R . .
C79 C 1.5777(3) 0.6416(4) 0.4605(3) 0.1107(15) Uani 1 1 d . . .
H9 H 1.6042 0.7088 0.4661 0.166 Uiso 1 1 calc R . .
H10 H 1.6187 0.6029 0.4428 0.166 Uiso 1 1 calc R . .
H11 H 1.5754 0.6336 0.5020 0.166 Uiso 1 1 calc R . .
C80 C 1.4349(4) 0.5051(4) 0.4056(4) 0.155(3) Uani 1 1 d . . .
H12 H 1.4285 0.4975 0.4464 0.233 Uiso 1 1 calc R . .
H13 H 1.4784 0.4672 0.3905 0.233 Uiso 1 1 calc R . .
H14 H 1.3716 0.4833 0.3740 0.233 Uiso 1 1 calc R . .
C81 C 0.9335(3) 0.7811(3) 0.42131(19) 0.0791(9) Uani 1 1 d . . .
C82 C 0.9793(4) 0.8032(4) 0.4849(2) 0.1141(17) Uani 1 1 d . . .
H15 H 1.0309 0.7758 0.4990 0.137 Uiso 1 1 calc R . .
C83 C 0.9489(5) 0.8660(5) 0.5282(3) 0.140(2) Uani 1 1 d . . .
H16 H 0.9801 0.8842 0.5727 0.168 Uiso 1 1 calc R . .
C84 C 0.8715(4) 0.9021(4) 0.5054(2) 0.1136(17) Uani 1 1 d . . .
H17 H 0.8477 0.9438 0.5344 0.136 Uiso 1 1 calc R . .
C85 C 0.8297(3) 0.8774(3) 0.44100(19) 0.0775(9) Uani 1 1 d . . .
C86 C 0.7468(3) 0.9155(3) 0.4127(2) 0.0892(11) Uani 1 1 d . . .
C87 C 0.6758(4) 0.8342(5) 0.3585(3) 0.154(3) Uani 1 1 d . . .
H18 H 0.6256 0.8589 0.3356 0.231 Uiso 1 1 calc R . .
H19 H 0.6464 0.7869 0.3759 0.231 Uiso 1 1 calc R . .
H20 H 0.7096 0.8043 0.3288 0.231 Uiso 1 1 calc R . .
C88 C 0.7823(5) 0.9908(5) 0.3868(4) 0.152(3) Uani 1 1 d . . .
H21 H 0.8210 0.9675 0.3587 0.228 Uiso 1 1 calc R . .
H22 H 0.8219 1.0467 0.4221 0.228 Uiso 1 1 calc R . .
H23 H 0.7276 1.0084 0.3625 0.228 Uiso 1 1 calc R . .
C89 C 0.6934(5) 0.9515(5) 0.4613(3) 0.139(2) Uani 1 1 d . . .
H24 H 0.7333 1.0109 0.4931 0.208 Uiso 1 1 calc R . .
H25 H 0.6796 0.9035 0.4826 0.208 Uiso 1 1 calc R . .
H26 H 0.6329 0.9630 0.4393 0.208 Uiso 1 1 calc R . .
C90 C 0.9133(3) 0.2111(3) 0.1447(2) 0.0792(9) Uani 1 1 d . . .
C91 C 0.4227(7) 0.7837(7) 0.2349(5) 0.112(3) Uani 0.651(10) 1 d P A 1
H27 H 0.4196 0.8042 0.1968 0.169 Uiso 0.651(10) 1 calc PR A 1
H28 H 0.3648 0.7344 0.2275 0.169 Uiso 0.651(10) 1 calc PR A 1
H29 H 0.4797 0.7577 0.2442 0.169 Uiso 0.651(10) 1 calc PR A 1
C92 C 0.4290(5) 0.8648(7) 0.2892(4) 0.102(3) Uani 0.651(10) 1 d P A 1
C93 C 0.4742(6) 0.9569(7) 0.2949(6) 0.092(3) Uani 0.651(10) 1 d P A 1
H30 H 0.5017 0.9710 0.2631 0.110 Uiso 0.651(10) 1 calc PR A 1
C94 C 0.4771(5) 1.0284(7) 0.3504(5) 0.101(3) Uani 0.651(10) 1 d P A 1
H31 H 0.5053 1.0927 0.3551 0.121 Uiso 0.651(10) 1 calc PR A 1
C95 C 0.4404(5) 1.0088(6) 0.3984(5) 0.100(2) Uani 0.651(10) 1 d P A 1
H32 H 0.4455 1.0589 0.4358 0.120 Uiso 0.651(10) 1 calc PR A 1
C96 C 0.3977(5) 0.9190(7) 0.3922(4) 0.095(2) Uani 0.651(10) 1 d P A 1
H33 H 0.3722 0.9058 0.4251 0.114 Uiso 0.651(10) 1 calc PR A 1
C97 C 0.3908(6) 0.8469(7) 0.3391(7) 0.093(3) Uani 0.651(10) 1 d P A 1
H34 H 0.3600 0.7837 0.3351 0.112 Uiso 0.651(10) 1 calc PR A 1
C99 C 0.4329(8) 0.9302(8) 0.3481(5) 0.081(4) Uiso 0.349(10) 1 d PD A 2
C100 C 0.4868(13) 0.9818(14) 0.3220(9) 0.073(4) Uiso 0.349(10) 1 d P A 2
H35 H 0.5157 1.0474 0.3432 0.088 Uiso 0.349(10) 1 calc PR A 2
C101 C 0.4999(11) 0.9337(10) 0.2594(8) 0.094(4) Uiso 0.349(10) 1 d P A 2
H36 H 0.5363 0.9688 0.2393 0.112 Uiso 0.349(10) 1 calc PR A 2
C102 C 0.4612(11) 0.8433(12) 0.2319(7) 0.095(4) Uiso 0.349(10) 1 d P A 2
H37 H 0.4685 0.8100 0.1919 0.114 Uiso 0.349(10) 1 calc PR A 2
C103 C 0.4053(16) 0.796(2) 0.2668(12) 0.119(7) Uiso 0.349(10) 1 d P A 2
H38 H 0.3739 0.7302 0.2477 0.143 Uiso 0.349(10) 1 calc PR A 2
C104 C 0.3982(17) 0.8348(10) 0.3165(10) 0.088(6) Uiso 0.349(10) 1 d PD A 2
H39 H 0.3654 0.7975 0.3371 0.106 Uiso 0.349(10) 1 calc PR A 2
C105 C 1.3275(3) 0.2450(3) 0.3261(2) 0.0938(11) Uani 1 1 d . . .
H40 H 1.3054 0.2897 0.3045 0.141 Uiso 1 1 calc R . .
H41 H 1.3934 0.2732 0.3536 0.141 Uiso 1 1 calc R . .
H42 H 1.2852 0.2311 0.3523 0.141 Uiso 1 1 calc R . .
C106 C 1.3252(3) 0.1532(3) 0.27666(19) 0.0781(9) Uani 1 1 d . . .
H43 H 1.3693 0.1676 0.2512 0.094 Uiso 1 1 calc R . .
H44 H 1.3494 0.1091 0.2990 0.094 Uiso 1 1 calc R . .
C107 C 1.1482(5) 0.0160(3) 0.3404(2) 0.1084(15) Uani 1 1 d . . .
H45 H 1.1851 0.0821 0.3609 0.163 Uiso 1 1 calc R . .
H46 H 1.1611 -0.0209 0.3702 0.163 Uiso 1 1 calc R . .
H47 H 1.0794 0.0145 0.3285 0.163 Uiso 1 1 calc R . .
C108 C 1.1775(3) -0.0267(3) 0.28092(18) 0.0780(9) Uani 1 1 d . . .
H48 H 1.2459 -0.0292 0.2936 0.094 Uiso 1 1 calc R . .
H49 H 1.1387 -0.0928 0.2598 0.094 Uiso 1 1 calc R . .
C109 C 0.7908(3) -0.1577(3) 0.2122(2) 0.0935(11) Uani 1 1 d . . .
H50 H 0.8424 -0.1012 0.2374 0.140 Uiso 1 1 calc R . .
H51 H 0.7840 -0.2013 0.2377 0.140 Uiso 1 1 calc R . .
H52 H 0.7303 -0.1385 0.2004 0.140 Uiso 1 1 calc R . .
C110 C 0.8151(3) -0.2076(3) 0.15223(19) 0.0773(9) Uani 1 1 d . . .
H53 H 0.8747 -0.2293 0.1646 0.093 Uiso 1 1 calc R . .
H54 H 0.7627 -0.2647 0.1272 0.093 Uiso 1 1 calc R . .
C111 C 0.5886(3) -0.1513(3) 0.0477(2) 0.0840(10) Uani 1 1 d . . .
H55 H 0.6021 -0.1360 0.0942 0.126 Uiso 1 1 calc R . .
H56 H 0.5248 -0.1943 0.0271 0.126 Uiso 1 1 calc R . .
H57 H 0.5904 -0.0925 0.0358 0.126 Uiso 1 1 calc R . .
C112 C 0.6645(2) -0.1998(2) 0.0258(2) 0.0741(8) Uani 1 1 d . . .
H58 H 0.6584 -0.2617 0.0346 0.089 Uiso 1 1 calc R . .
H59 H 0.6518 -0.2128 -0.0211 0.089 Uiso 1 1 calc R . .
C113 C 0.5958(3) 0.0702(3) -0.0932(2) 0.0814(10) Uani 1 1 d . . .
H60 H 0.5995 0.0581 -0.0521 0.122 Uiso 1 1 calc R . .
H61 H 0.5297 0.0453 -0.1210 0.122 Uiso 1 1 calc R . .
H62 H 0.6149 0.1390 -0.0861 0.122 Uiso 1 1 calc R . .
C114 C 0.6634(2) 0.0208(3) -0.12516(19) 0.0734(8) Uani 1 1 d . . .
H63 H 0.6453 -0.0483 -0.1311 0.088 Uiso 1 1 calc R . .
H64 H 0.6563 0.0295 -0.1679 0.088 Uiso 1 1 calc R . .
C115 C 0.7997(3) 0.2896(3) -0.1030(2) 0.0865(10) Uani 1 1 d . . .
H65 H 0.7398 0.2803 -0.0907 0.130 Uiso 1 1 calc R . .
H66 H 0.7945 0.3256 -0.1338 0.130 Uiso 1 1 calc R . .
H67 H 0.8533 0.3250 -0.0650 0.130 Uiso 1 1 calc R . .
C116 C 0.8179(3) 0.1925(3) -0.13348(19) 0.0757(9) Uani 1 1 d . . .
H68 H 0.7631 0.1570 -0.1715 0.091 Uiso 1 1 calc R . .
H69 H 0.8763 0.2026 -0.1482 0.091 Uiso 1 1 calc R . .
C117 C 1.1224(3) 0.4606(3) 0.0173(2) 0.0883(11) Uani 1 1 d . . .
H70 H 1.0537 0.4347 0.0102 0.133 Uiso 1 1 calc R . .
H71 H 1.1304 0.5027 -0.0090 0.133 Uiso 1 1 calc R . .
H72 H 1.1517 0.4969 0.0626 0.133 Uiso 1 1 calc R . .
C118 C 1.1711(3) 0.3793(3) -0.00100(19) 0.0759(9) Uani 1 1 d . . .
H73 H 1.1420 0.3439 -0.0469 0.091 Uiso 1 1 calc R . .
H74 H 1.2401 0.4061 0.0053 0.091 Uiso 1 1 calc R . .
C119 C 1.3219(3) 0.4553(3) 0.1818(2) 0.0949(12) Uani 1 1 d . . .
H75 H 1.2781 0.4928 0.1668 0.142 Uiso 1 1 calc R . .
H76 H 1.3869 0.4961 0.2016 0.142 Uiso 1 1 calc R . .
H77 H 1.3000 0.4294 0.2133 0.142 Uiso 1 1 calc R . .
C120 C 1.3228(2) 0.3738(3) 0.12539(18) 0.0752(9) Uani 1 1 d . . .
H78 H 1.3487 0.4007 0.0951 0.090 Uiso 1 1 calc R . .
H79 H 1.3667 0.3359 0.1411 0.090 Uiso 1 1 calc R . .
C121 C 1.2272(2) 0.1042(2) 0.23220(17) 0.0701(8) Uani 1 1 d . . .
C122 C 1.1643(2) 0.0288(2) 0.23440(17) 0.0709(8) Uani 1 1 d . . .
C123 C 1.0787(2) 0.0113(2) 0.18240(17) 0.0693(8) Uani 1 1 d . . .
C124 C 0.9966(2) -0.0573(2) 0.17084(17) 0.0688(8) Uani 1 1 d . . .
H80 H 0.9964 -0.0957 0.1985 0.083 Uiso 1 1 calc R . .
C125 C 0.9149(2) -0.0740(2) 0.12216(18) 0.0695(8) Uani 1 1 d . . .
C126 C 0.8288(2) -0.1452(2) 0.11075(18) 0.0699(8) Uani 1 1 d . . .
C127 C 0.7653(2) -0.1418(2) 0.05768(18) 0.0704(8) Uani 1 1 d . . .
C128 C 0.8121(2) -0.0680(2) 0.03714(17) 0.0686(8) Uani 1 1 d . . .
C129 C 0.7703(2) -0.0410(2) -0.01387(17) 0.0688(8) Uani 1 1 d . . .
H81 H 0.7064 -0.0746 -0.0377 0.083 Uiso 1 1 calc R . .
C130 C 0.8126(2) 0.0300(2) -0.03341(17) 0.0688(8) Uani 1 1 d . . .
C131 C 0.7660(2) 0.0602(2) -0.08588(17) 0.0684(8) Uani 1 1 d . . .
C132 C 0.8304(2) 0.1337(2) -0.08905(17) 0.0700(8) Uani 1 1 d . . .
C133 C 0.9164(2) 0.1485(2) -0.03856(18) 0.0698(8) Uani 1 1 d . . .
C134 C 0.9976(2) 0.2180(2) -0.02601(18) 0.0708(8) Uani 1 1 d . . .
H82 H 0.9981 0.2564 -0.0537 0.085 Uiso 1 1 calc R . .
C135 C 1.0786(2) 0.2361(2) 0.02385(18) 0.0702(8) Uani 1 1 d . . .
C136 C 1.1622(2) 0.3117(2) 0.03731(18) 0.0710(8) Uani 1 1 d . . .
C137 C 1.2252(2) 0.3088(2) 0.09029(18) 0.0703(8) Uani 1 1 d . . .
C138 C 1.1810(2) 0.2316(2) 0.10917(18) 0.0696(8) Uani 1 1 d . . .
C139 C 1.2231(2) 0.2043(2) 0.15986(17) 0.0706(8) Uani 1 1 d . . .
H83 H 1.2866 0.2385 0.1843 0.085 Uiso 1 1 calc R . .
N7 N 1.08980(19) 0.07340(19) 0.14702(14) 0.0689(7) Uani 1 1 d . . .
N1 N 1.3205(2) 0.6480(2) 0.39720(16) 0.0803(8) Uani 1 1 d . . .
N2 N 0.8623(2) 0.8181(2) 0.39895(15) 0.0744(7) Uani 1 1 d . . .
C150 C 1.1808(2) 0.1313(2) 0.17819(17) 0.0686(8) Uani 1 1 d . . .
N4 N 0.90411(19) -0.0255(2) 0.07710(14) 0.0690(7) Uani 1 1 d . . .
N5 N 0.90592(19) 0.08496(19) -0.00360(15) 0.0690(7) Uani 1 1 d . . .
N6 N 1.0902(2) 0.1870(2) 0.06791(14) 0.0697(7) Uani 1 1 d . . .
O1 O 1.19848(19) 0.64546(19) 0.26344(13) 0.0845(7) Uani 1 1 d . . .
O2 O 1.0169(2) 0.5335(2) 0.13044(13) 0.0863(7) Uani 1 1 d . . .
O3 O 1.0347(2) 0.71669(19) 0.22207(14) 0.0868(7) Uani 1 1 d . . .
Ni1 Ni 0.99826(3) 0.07857(3) 0.07131(2) 0.06661(17) Uani 1 1 d . . .
C141 C 0.9729(3) 0.3008(3) 0.15227(19) 0.0775(9) Uani 1 1 d . . .
C142 C 0.6550(3) 0.1598(3) 0.09221(19) 0.0802(9) Uani 1 1 d . . .
C143 C 0.5833(8) 0.5016(9) 0.0033(6) 0.096(4) Uani 0.50 1 d P B -1
H84 H 0.6326 0.5498 0.0361 0.115 Uiso 0.50 1 calc PR B -1
C144 C 0.6110(9) 0.4407(9) -0.0385(7) 0.106(4) Uani 0.50 1 d P B -1
H85 H 0.6772 0.4420 -0.0336 0.128 Uiso 0.50 1 calc PR B -1
C145 C 0.5406(7) 0.3746(8) -0.0900(6) 0.104(3) Uani 0.50 1 d P B -1
H86 H 0.5600 0.3310 -0.1207 0.124 Uiso 0.50 1 calc PR B -1
C146 C 0.4607(15) 0.5678(9) 0.0477(7) 0.127(5) Uani 0.50 1 d P B -1
H87 H 0.3973 0.5413 0.0514 0.191 Uiso 0.50 1 calc PR B -1
H88 H 0.4585 0.6247 0.0339 0.191 Uiso 0.50 1 calc PR B -1
H89 H 0.5086 0.5850 0.0893 0.191 Uiso 0.50 1 calc PR B -1
C147 C 0.485(2) 0.502(3) 0.0043(18) 0.091(5) Uani 0.50 1 d P B -1
C148 C 0.4169(7) 0.4351(7) -0.0515(5) 0.094(2) Uani 0.50 1 d P B -1
H90 H 0.3502 0.4331 -0.0582 0.112 Uiso 0.50 1 calc PR B -1
C149 C 0.4488(7) 0.3698(7) -0.0978(6) 0.103(3) Uani 0.50 1 d P B -1
H91 H 0.4029 0.3237 -0.1339 0.123 Uiso 0.50 1 calc PR B -1
C98 C 0.4168(16) 0.9792(18) 0.4140(11) 0.116(7) Uiso 0.349(10) 1 d P A 2
H92 H 0.4724 1.0319 0.4392 0.174 Uiso 0.349(10) 1 calc PR A 2
H93 H 0.4094 0.9325 0.4372 0.174 Uiso 0.349(10) 1 calc PR A 2
H94 H 0.3587 1.0037 0.4068 0.174 Uiso 0.349(10) 1 calc PR A 2

loop_
_atom_site_aniso_label
_atom_site_aniso_U_11
_atom_site_aniso_U_22
_atom_site_aniso_U_33
_atom_site_aniso_U_23
_atom_site_aniso_U_13
_atom_site_aniso_U_12
C1 0.0639(19) 0.075(2) 0.094(2) 0.0296(19) 0.0224(18) 0.0179(16)
C2 0.0607(18) 0.070(2) 0.095(2) 0.0242(18) 0.0269(17) 0.0154(15)
C3 0.0640(19) 0.080(2) 0.098(3) 0.0274(19) 0.0322(18) 0.0208(17)
C4 0.074(2) 0.076(2) 0.099(3) 0.0352(19) 0.0319(19) 0.0200(17)
C5 0.076(2) 0.081(2) 0.084(2) 0.0280(18) 0.0279(18) 0.0162(18)
C6 0.072(2) 0.075(2) 0.091(2) 0.0338(18) 0.0208(18) 0.0168(17)
C7 0.071(2) 0.0663(19) 0.089(2) 0.0335(17) 0.0222(17) 0.0263(16)
C8 0.072(2) 0.0612(18) 0.092(2) 0.0290(16) 0.0240(17) 0.0265(15)
C9 0.075(2) 0.0669(19) 0.090(2) 0.0253(17) 0.0210(18) 0.0277(16)
C10 0.085(2) 0.0621(19) 0.099(3) 0.0274(18) 0.024(2) 0.0205(17)
C11 0.078(2) 0.067(2) 0.097(3) 0.0270(18) 0.0200(19) 0.0152(17)
C12 0.0671(19) 0.0644(19) 0.093(2) 0.0240(17) 0.0203(17) 0.0151(15)
C13 0.069(2) 0.0638(18) 0.085(2) 0.0228(16) 0.0182(16) 0.0204(15)
C14 0.0586(17) 0.0665(19) 0.093(2) 0.0257(17) 0.0162(16) 0.0210(15)
C15 0.0551(17) 0.0675(19) 0.097(2) 0.0222(17) 0.0191(16) 0.0201(14)
C16 0.0595(18) 0.0665(19) 0.099(2) 0.0239(18) 0.0184(17) 0.0243(15)
C17 0.0597(18) 0.075(2) 0.103(3) 0.024(2) 0.0237(18) 0.0281(16)
C18 0.0608(18) 0.072(2) 0.096(2) 0.0189(18) 0.0276(17) 0.0210(16)
C19 0.070(2) 0.077(2) 0.087(2) 0.0235(18) 0.0282(17) 0.0174(17)
C20 0.070(2) 0.083(2) 0.082(2) 0.0247(18) 0.0280(17) 0.0231(17)
C21 0.073(2) 0.076(2) 0.081(2) 0.0298(17) 0.0201(17) 0.0178(17)
C22 0.074(2) 0.075(2) 0.082(2) 0.0302(17) 0.0218(17) 0.0223(17)
C23 0.070(2) 0.0664(19) 0.091(2) 0.0335(17) 0.0218(17) 0.0249(16)
C24 0.0677(19) 0.0695(19) 0.090(2) 0.0311(17) 0.0196(17) 0.0278(16)
C25 0.0650(19) 0.0661(19) 0.093(2) 0.0255(17) 0.0229(17) 0.0272(15)
C26 0.070(2) 0.0672(19) 0.085(2) 0.0244(16) 0.0245(17) 0.0291(16)
C27 0.0655(19) 0.0706(19) 0.087(2) 0.0259(17) 0.0263(16) 0.0270(16)
C28 0.071(2) 0.0647(18) 0.083(2) 0.0236(16) 0.0224(16) 0.0271(15)
C29 0.0688(19) 0.0643(18) 0.082(2) 0.0235(16) 0.0177(16) 0.0222(15)
C30 0.0675(19) 0.0703(19) 0.081(2) 0.0262(16) 0.0191(16) 0.0212(16)
C31 0.0649(19) 0.0641(18) 0.087(2) 0.0264(16) 0.0145(16) 0.0185(15)
C32 0.0658(19) 0.071(2) 0.097(2) 0.0340(18) 0.0177(17) 0.0263(16)
C33 0.0635(19) 0.0667(19) 0.100(2) 0.0322(18) 0.0145(17) 0.0240(15)
C34 0.069(2) 0.0642(19) 0.104(3) 0.0299(18) 0.0170(18) 0.0248(16)
C35 0.0623(19) 0.0647(19) 0.111(3) 0.0260(19) 0.0220(19) 0.0265(16)
C36 0.073(2) 0.0636(19) 0.101(3) 0.0182(18) 0.0199(19) 0.0266(17)
C37 0.068(2) 0.0563(17) 0.112(3) 0.0249(18) 0.0207(19) 0.0212(15)
C38 0.073(2) 0.0629(19) 0.102(3) 0.0203(18) 0.0170(19) 0.0175(16)
C39 0.069(2) 0.0639(19) 0.095(2) 0.0112(18) 0.0199(18) 0.0147(16)
C40 0.070(2) 0.073(2) 0.090(2) 0.0162(18) 0.0239(18) 0.0211(17)
C41 0.072(2) 0.079(2) 0.084(2) 0.0213(18) 0.0246(17) 0.0188(17)
C42 0.069(2) 0.078(2) 0.082(2) 0.0183(18) 0.0167(17) 0.0173(17)
C43 0.069(2) 0.083(2) 0.084(2) 0.0267(18) 0.0168(17) 0.0189(18)
C44 0.068(2) 0.082(2) 0.085(2) 0.0327(18) 0.0194(17) 0.0234(17)
C45 0.070(2) 0.074(2) 0.089(2) 0.0310(18) 0.0191(17) 0.0271(17)
C46 0.0654(19) 0.076(2) 0.091(2) 0.0363(18) 0.0170(17) 0.0184(16)
C47 0.0630(19) 0.075(2) 0.093(2) 0.0287(18) 0.0165(17) 0.0254(16)
C48 0.0577(18) 0.081(2) 0.096(3) 0.0278(19) 0.0211(17) 0.0228(16)
C49 0.0670(19) 0.078(2) 0.092(2) 0.0289(18) 0.0273(17) 0.0322(17)
C50 0.0597(18) 0.083(2) 0.090(2) 0.0272(18) 0.0296(17) 0.0261(16)
C51 0.071(2) 0.081(2) 0.088(2) 0.0299(18) 0.0302(18) 0.0292(17)
C52 0.0652(19) 0.082(2) 0.088(2) 0.0355(18) 0.0249(17) 0.0218(17)
C53 0.071(2) 0.077(2) 0.083(2) 0.0325(17) 0.0219(17) 0.0245(17)
C54 0.075(2) 0.071(2) 0.097(2) 0.0385(19) 0.0205(18) 0.0229(17)
C55 0.073(2) 0.0640(19) 0.105(3) 0.0339(19) 0.0162(19) 0.0193(16)
C56 0.075(2) 0.0624(19) 0.107(3) 0.0321(19) 0.019(2) 0.0185(17)
C57 0.073(2) 0.0644(19) 0.111(3) 0.0348(19) 0.022(2) 0.0130(16)
C58 0.071(2) 0.0622(19) 0.105(3) 0.0260(18) 0.0184(19) 0.0099(16)
C59 0.067(2) 0.069(2) 0.108(3) 0.033(2) 0.0165(19) 0.0074(16)
C60 0.0617(19) 0.072(2) 0.101(3) 0.0208(19) 0.0194(18) 0.0122(16)
C61 0.0576(18) 0.080(2) 0.097(3) 0.0243(19) 0.0150(17) 0.0141(16)
C62 0.0603(18) 0.083(2) 0.091(2) 0.0280(19) 0.0158(17) 0.0230(17)
C63 0.0603(19) 0.082(2) 0.106(3) 0.034(2) 0.0233(18) 0.0183(17)
C64 0.0564(18) 0.088(2) 0.098(3) 0.031(2) 0.0260(17) 0.0216(17)
C65 0.065(2) 0.093(2) 0.099(3) 0.040(2) 0.0345(19) 0.0258(18)
C66 0.065(2) 0.092(3) 0.097(3) 0.037(2) 0.0290(18) 0.0183(18)
C67 0.073(2) 0.087(2) 0.089(2) 0.0372(19) 0.0272(18) 0.0185(18)
C68 0.071(2) 0.078(2) 0.098(3) 0.040(2) 0.0239(19) 0.0169(17)
C69 0.074(2) 0.072(2) 0.106(3) 0.039(2) 0.024(2) 0.0117(17)
C70 0.067(2) 0.082(2) 0.102(3) 0.038(2) 0.0239(19) 0.0096(17)
C71 0.0623(19) 0.079(2) 0.106(3) 0.032(2) 0.0244(19) 0.0092(17)
C72 0.067(2) 0.070(2) 0.095(2) 0.0273(18) 0.0211(18) 0.0133(16)
C73 0.073(2) 0.089(3) 0.098(3) 0.019(2) 0.025(2) 0.0146(19)
C74 0.079(2) 0.094(3) 0.094(3) 0.021(2) 0.023(2) 0.011(2)
C75 0.074(2) 0.089(3) 0.095(3) 0.030(2) 0.010(2) 0.0085(19)
C76 0.075(2) 0.074(2) 0.103(3) 0.031(2) 0.016(2) 0.0178(18)
C77 0.081(3) 0.081(3) 0.128(4) 0.026(2) 0.011(2) 0.030(2)
C78 0.100(3) 0.156(5) 0.114(4) 0.015(3) 0.027(3) 0.071(4)
C79 0.082(3) 0.101(3) 0.139(4) 0.031(3) 0.008(3) 0.035(2)
C80 0.099(4) 0.075(3) 0.260(8) 0.030(4) 0.001(4) 0.034(3)
C81 0.081(2) 0.071(2) 0.088(2) 0.0227(18) 0.0209(19) 0.0315(18)
C82 0.130(4) 0.122(4) 0.098(3) 0.025(3) 0.019(3) 0.081(3)
C83 0.177(6) 0.163(5) 0.092(3) 0.023(3) 0.021(3) 0.119(5)
C84 0.146(4) 0.122(4) 0.091(3) 0.032(3) 0.032(3) 0.086(4)
C85 0.084(2) 0.0681(19) 0.090(2) 0.0286(17) 0.0288(19) 0.0309(17)
C86 0.088(3) 0.093(3) 0.098(3) 0.032(2) 0.024(2) 0.046(2)
C87 0.087(3) 0.180(6) 0.160(5) -0.002(5) 0.002(3) 0.065(4)
C88 0.166(6) 0.139(5) 0.207(7) 0.111(5) 0.068(5) 0.075(5)
C89 0.139(5) 0.188(6) 0.131(4) 0.060(4) 0.055(4) 0.112(5)
C90 0.070(2) 0.070(2) 0.098(3) 0.0177(18) 0.0304(18) 0.0218(16)
C91 0.094(5) 0.114(7) 0.115(7) 0.035(5) -0.006(5) 0.035(5)
C92 0.077(4) 0.103(6) 0.125(6) 0.051(5) 0.007(4) 0.025(4)
C93 0.076(4) 0.098(6) 0.096(7) 0.041(5) 0.002(5) 0.017(4)
C94 0.071(4) 0.101(6) 0.132(7) 0.058(5) 0.011(4) 0.012(4)
C95 0.078(4) 0.105(6) 0.124(6) 0.056(5) 0.014(4) 0.024(4)
C96 0.078(4) 0.098(6) 0.120(6) 0.048(5) 0.024(4) 0.031(4)
C97 0.060(4) 0.100(6) 0.139(9) 0.064(6) 0.030(5) 0.026(4)
C105 0.084(3) 0.085(3) 0.098(3) 0.018(2) 0.012(2) 0.014(2)
C106 0.066(2) 0.078(2) 0.092(2) 0.0315(19) 0.0161(17) 0.0228(17)
C107 0.160(5) 0.078(3) 0.100(3) 0.035(2) 0.051(3) 0.030(3)
C108 0.075(2) 0.073(2) 0.089(2) 0.0304(18) 0.0191(18) 0.0213(17)
C109 0.098(3) 0.095(3) 0.108(3) 0.048(2) 0.041(2) 0.034(2)
C110 0.070(2) 0.070(2) 0.100(3) 0.0355(18) 0.0246(18) 0.0210(16)
C111 0.0623(19) 0.080(2) 0.110(3) 0.025(2) 0.0252(19) 0.0220(17)
C112 0.0582(18) 0.0670(19) 0.098(2) 0.0261(17) 0.0216(17) 0.0174(15)
C113 0.0589(19) 0.077(2) 0.105(3) 0.0215(19) 0.0202(18) 0.0207(16)
C114 0.0607(18) 0.0694(19) 0.092(2) 0.0262(17) 0.0185(16) 0.0221(15)
C115 0.085(2) 0.074(2) 0.106(3) 0.033(2) 0.022(2) 0.0301(19)
C116 0.069(2) 0.074(2) 0.090(2) 0.0312(18) 0.0214(17) 0.0226(16)
C117 0.100(3) 0.077(2) 0.103(3) 0.038(2) 0.035(2) 0.034(2)
C118 0.068(2) 0.070(2) 0.097(2) 0.0319(18) 0.0281(18) 0.0182(16)
C119 0.075(2) 0.089(3) 0.110(3) 0.016(2) 0.025(2) 0.017(2)
C120 0.0618(18) 0.072(2) 0.094(2) 0.0281(18) 0.0213(17) 0.0176(16)
C121 0.0592(17) 0.0658(18) 0.086(2) 0.0223(16) 0.0183(15) 0.0222(15)
C122 0.0656(19) 0.0682(19) 0.084(2) 0.0262(16) 0.0202(16) 0.0260(15)
C123 0.0614(18) 0.0651(18) 0.085(2) 0.0240(16) 0.0226(16) 0.0206(14)
C124 0.0626(18) 0.0657(18) 0.085(2) 0.0296(16) 0.0215(16) 0.0221(15)
C125 0.0651(18) 0.0623(18) 0.089(2) 0.0268(16) 0.0262(16) 0.0226(15)
C126 0.0604(18) 0.0642(18) 0.094(2) 0.0309(16) 0.0254(16) 0.0229(14)
C127 0.0590(17) 0.0634(18) 0.092(2) 0.0240(16) 0.0236(16) 0.0188(14)
C128 0.0569(17) 0.0645(18) 0.087(2) 0.0226(16) 0.0220(16) 0.0209(14)
C129 0.0517(16) 0.0675(18) 0.087(2) 0.0223(16) 0.0173(15) 0.0173(14)
C130 0.0566(17) 0.0678(18) 0.085(2) 0.0240(16) 0.0215(15) 0.0209(14)
C131 0.0571(17) 0.0695(19) 0.082(2) 0.0251(16) 0.0207(15) 0.0211(15)
C132 0.0646(18) 0.0712(19) 0.081(2) 0.0264(16) 0.0212(16) 0.0280(16)
C133 0.0629(18) 0.0663(18) 0.087(2) 0.0256(16) 0.0250(16) 0.0232(15)
C134 0.0634(18) 0.0692(19) 0.088(2) 0.0306(17) 0.0241(16) 0.0229(15)
C135 0.0652(19) 0.0657(18) 0.090(2) 0.0285(16) 0.0278(17) 0.0257(15)
C136 0.0618(18) 0.0676(19) 0.091(2) 0.0294(17) 0.0271(17) 0.0202(15)
C137 0.0575(17) 0.0666(18) 0.092(2) 0.0255(16) 0.0239(16) 0.0218(14)
C138 0.0561(17) 0.0677(19) 0.088(2) 0.0241(16) 0.0225(16) 0.0206(14)
C139 0.0534(16) 0.0711(19) 0.087(2) 0.0240(17) 0.0168(15) 0.0196(15)
N7 0.0591(15) 0.0618(15) 0.0931(19) 0.0261(14) 0.0269(13) 0.0222(12)
N1 0.0700(17) 0.0681(17) 0.102(2) 0.0277(15) 0.0186(16) 0.0175(14)
N2 0.0707(17) 0.0644(16) 0.095(2) 0.0308(14) 0.0246(15) 0.0224(13)
C150 0.0571(17) 0.0679(18) 0.086(2) 0.0263(16) 0.0216(15) 0.0212(14)
N4 0.0589(15) 0.0665(15) 0.0858(18) 0.0257(14) 0.0209(13) 0.0209(12)
N5 0.0584(15) 0.0644(15) 0.0933(19) 0.0273(14) 0.0285(13) 0.0236(12)
N6 0.0596(15) 0.0684(16) 0.0868(18) 0.0267(14) 0.0223(13) 0.0230(12)
O1 0.0725(15) 0.0824(16) 0.0991(18) 0.0329(14) 0.0233(13) 0.0123(12)
O2 0.0802(16) 0.0883(17) 0.0966(18) 0.0330(14) 0.0318(14) 0.0192(13)
O3 0.0839(17) 0.0795(16) 0.1017(18) 0.0400(14) 0.0235(14) 0.0161(14)
Ni1 0.0548(3) 0.0652(3) 0.0849(3) 0.0271(2) 0.0202(2) 0.02027(19)
C141 0.0655(19) 0.080(2) 0.090(2) 0.0201(18) 0.0277(17) 0.0274(17)
C142 0.068(2) 0.071(2) 0.093(2) 0.0179(18) 0.0151(18) 0.0136(16)
C143 0.061(5) 0.116(8) 0.140(10) 0.076(8) 0.036(6) 0.033(6)
C144 0.090(6) 0.097(7) 0.134(9) 0.050(7) 0.019(7) 0.021(6)
C145 0.093(7) 0.086(6) 0.136(8) 0.050(6) 0.026(6) 0.017(5)
C146 0.204(17) 0.076(7) 0.115(9) 0.036(7) 0.067(12) 0.026(10)
C147 0.11(2) 0.088(6) 0.113(12) 0.048(7) 0.070(10) 0.033(11)
C148 0.076(5) 0.090(6) 0.121(7) 0.047(5) 0.025(5) 0.015(5)
C149 0.084(6) 0.090(6) 0.136(8) 0.052(6) 0.019(5) 0.010(5)

loop_
_atom_type_symbol
_atom_type_description
_atom_type_scat_dispersion_real
_atom_type_scat_dispersion_imag
_atom_type_scat_source
C C -0.0020 0.0024 'International Tables Vol C Tables 4.2.6.8 and 6.1.1.4'
H H 0.0000 0.0000 'International Tables Vol C Tables 4.2.6.8 and 6.1.1.4'
N N -0.0031 0.0049 'International Tables Vol C Tables 4.2.6.8 and 6.1.1.4'
O O -0.0042 0.0090 'International Tables Vol C Tables 4.2.6.8 and 6.1.1.4'
Ni Ni 0.1218 1.5315 'International Tables Vol C Tables 4.2.6.8 and 6.1.1.4'

loop_
_geom_angle_atom_site_label_1
_geom_angle_atom_site_label_2
_geom_angle_atom_site_label_3
_geom_angle
O1 C1 C2 121.1(4)
O1 C1 C12 121.9(3)
C2 C1 C12 117.0(3)
C3 C2 C15 118.9(3)
C3 C2 C1 123.1(3)
C15 C2 C1 117.2(3)
C2 C3 C18 117.7(4)
C2 C3 C4 131.0(3)
C18 C3 C4 105.0(3)
O2 C4 C19 116.7(3)
O2 C4 C3 130.3(3)
C19 C4 C3 104.9(3)
O2 C4 C5 56.5(2)
C19 C4 C5 114.7(3)
C3 C4 C5 127.5(3)
O2 C5 C22 125.7(3)
O2 C5 C6 119.3(3)
C22 C5 C6 102.4(3)
O2 C5 C4 57.8(2)
C22 C5 C4 114.9(3)
C6 C5 C4 133.8(3)
O3 C6 C7 130.6(4)
O3 C6 C5 123.6(4)
C7 C6 C5 104.2(3)
C8 C7 C23 120.3(3)
C8 C7 C6 134.1(3)
C23 C7 C6 102.2(3)
C7 C8 C26 117.2(3)
C7 C8 C9 125.5(3)
C26 C8 C9 115.1(3)
C10 C9 C29 112.7(3)
C10 C9 C8 113.8(3)
C29 C9 C8 100.6(3)
C10 C9 C81 106.9(3)
C29 C9 C81 111.4(3)
C8 C9 C81 111.5(3)
C11 C10 C9 124.9(3)
C10 C11 C12 123.0(4)
C13 C12 C11 112.4(3)
C13 C12 C72 107.9(3)
C11 C12 C72 110.0(3)
C13 C12 C1 108.5(3)
C11 C12 C1 108.6(3)
C72 C12 C1 109.3(3)
C29 C13 C14 119.4(3)
C29 C13 C12 123.7(3)
C14 C13 C12 115.9(3)
C31 C14 C13 116.8(3)
C31 C14 C15 118.8(3)
C13 C14 C15 117.0(3)
C16 C15 C2 119.9(3)
C16 C15 C14 116.7(3)
C2 C15 C14 115.2(3)
C15 C16 C17 119.8(4)
C15 C16 C33 123.1(3)
C17 C16 C33 106.7(3)
C18 C17 C16 118.9(3)
C18 C17 C35 119.8(4)
C16 C17 C35 109.4(4)
C17 C18 C3 122.4(4)
C17 C18 C141 119.3(3)
C3 C18 C141 112.0(3)
C141 C19 C20 121.1(3)
C141 C19 C4 109.0(3)
C20 C19 C4 124.7(3)
C19 C20 C41 115.7(3)
C19 C20 C21 118.6(3)
C41 C20 C21 118.4(3)
C22 C21 C44 115.8(3)
C22 C21 C20 118.4(3)
C44 C21 C20 118.9(3)
C23 C22 C21 120.4(3)
C23 C22 C5 107.4(3)
C21 C22 C5 125.3(3)
C22 C23 C24 122.4(3)
C22 C23 C7 112.9(3)
C24 C23 C7 121.4(3)
C45 C24 C23 115.9(3)
C45 C24 C25 120.6(3)
C23 C24 C25 116.7(3)
C49 C25 C26 119.0(3)
C49 C25 C24 117.0(3)
C26 C25 C24 118.8(3)
C25 C26 C27 119.1(3)
C25 C26 C8 118.8(3)
C27 C26 C8 118.6(3)
C51 C27 C26 119.8(3)
C51 C27 C28 119.4(3)
C26 C27 C28 115.2(3)
C30 C28 C29 116.8(3)
C30 C28 C27 118.9(3)
C29 C28 C27 120.7(3)
C13 C29 C28 120.8(3)
C13 C29 C9 121.1(3)
C28 C29 C9 115.8(3)
C28 C30 C53 121.9(3)
C28 C30 C31 119.5(3)
C53 C30 C31 108.7(3)
C14 C31 C30 120.4(3)
C14 C31 C32 122.7(3)
C30 C31 C32 106.2(3)
C33 C32 C31 118.8(3)
C33 C32 C46 120.1(3)
C31 C32 C46 109.3(3)
C32 C33 C16 119.2(3)
C32 C33 C34 119.2(3)
C16 C33 C34 108.8(3)
C35 C34 C55 121.4(4)
C35 C34 C33 106.9(3)
C55 C34 C33 121.5(4)
C34 C35 C36 120.9(4)
C34 C35 C17 108.2(3)
C36 C35 C17 121.7(4)
C35 C36 C37 116.5(4)
C35 C36 C90 118.1(4)
C37 C36 C90 119.1(3)
C36 C37 C56 121.1(4)
C36 C37 C38 120.4(4)
C56 C37 C38 108.9(3)
C39 C38 C58 120.3(4)
C39 C38 C37 120.2(4)
C58 C38 C37 107.5(4)
C38 C39 C40 120.4(4)
C38 C39 C142 120.6(4)
C40 C39 C142 107.1(3)
C90 C40 C41 121.0(4)
C90 C40 C39 120.6(4)
C41 C40 C39 109.0(3)
C40 C41 C20 122.2(4)
C40 C41 C42 107.6(3)
C20 C41 C42 121.2(3)
C43 C42 C142 120.3(4)
C43 C42 C41 119.8(3)
C142 C42 C41 108.4(3)
C42 C43 C44 119.7(3)
C42 C43 C62 119.6(4)
C44 C43 C62 108.6(3)
C21 C44 C45 121.6(4)
C21 C44 C43 121.6(3)
C45 C44 C43 107.4(3)
C24 C45 C44 120.2(3)
C24 C45 C47 120.9(3)
C44 C45 C47 109.0(3)
C54 C46 C53 121.0(3)
C54 C46 C32 122.4(4)
C53 C46 C32 106.7(3)
C48 C47 C45 119.2(3)
C48 C47 C62 120.3(3)
C45 C47 C62 108.0(3)
C47 C48 C64 120.4(4)
C47 C48 C49 120.0(3)
C64 C48 C49 108.2(3)
C25 C49 C50 120.5(3)
C25 C49 C48 122.0(3)
C50 C49 C48 108.4(3)
C51 C50 C49 120.3(3)
C51 C50 C65 123.1(3)
C49 C50 C65 107.5(3)
C50 C51 C27 118.6(3)
C50 C51 C52 116.5(3)
C27 C51 C52 120.1(3)
C53 C52 C67 116.0(3)
C53 C52 C51 117.8(3)
C67 C52 C51 119.5(3)
C52 C53 C46 121.8(3)
C52 C53 C30 121.1(3)
C46 C53 C30 109.1(3)
C68 C54 C46 116.0(3)
C68 C54 C55 119.0(4)
C46 C54 C55 117.6(3)
C56 C55 C34 115.9(4)
C56 C55 C54 118.1(3)
C34 C55 C54 118.7(3)
C55 C56 C37 121.3(4)
C55 C56 C57 121.3(4)
C37 C56 C57 107.5(4)
C69 C57 C58 120.3(4)
C69 C57 C56 120.2(4)
C58 C57 C56 108.3(4)
C59 C58 C57 119.9(4)
C59 C58 C38 119.9(4)
C57 C58 C38 107.7(3)
C58 C59 C71 119.7(4)
C58 C59 C60 120.0(4)
C71 C59 C60 108.5(3)
C142 C60 C61 119.1(4)
C142 C60 C59 119.7(4)
C61 C60 C59 107.6(4)
C62 C61 C60 120.3(4)
C62 C61 C63 119.5(4)
C60 C61 C63 108.2(3)
C61 C62 C43 120.0(3)
C61 C62 C47 119.8(4)
C43 C62 C47 106.9(3)
C64 C63 C71 119.7(4)
C64 C63 C61 120.1(4)
C71 C63 C61 107.6(3)
C63 C64 C48 119.8(4)
C63 C64 C65 120.5(4)
C48 C64 C65 106.8(3)
C66 C65 C50 119.6(4)
C66 C65 C64 119.5(4)
C50 C65 C64 109.1(3)
C65 C66 C67 119.1(4)
C65 C66 C70 120.2(4)
C67 C66 C70 109.0(3)
C52 C67 C68 121.0(3)
C52 C67 C66 121.9(4)
C68 C67 C66 107.6(4)
C54 C68 C67 121.3(3)
C54 C68 C69 121.7(4)
C67 C68 C69 107.9(3)
C57 C69 C70 119.4(4)
C57 C69 C68 119.3(4)
C70 C69 C68 109.2(4)
C71 C70 C69 120.8(4)
C71 C70 C66 120.4(4)
C69 C70 C66 106.3(3)
C70 C71 C59 119.8(4)
C70 C71 C63 119.7(4)
C59 C71 C63 108.1(4)
N1 C72 C73 122.8(4)
N1 C72 C12 117.1(3)
C73 C72 C12 120.0(3)
C74 C73 C72 118.4(4)
C73 C74 C75 119.0(4)
C76 C75 C74 119.5(4)
N1 C76 C75 120.6(4)
N1 C76 C77 114.5(4)
C75 C76 C77 124.9(4)
C76 C77 C80 108.1(4)
C76 C77 C78 108.6(4)
C80 C77 C78 109.5(5)
C76 C77 C79 112.2(4)
C80 C77 C79 109.4(4)
C78 C77 C79 109.1(5)
N2 C81 C82 123.4(4)
N2 C81 C9 116.2(3)
C82 C81 C9 120.2(3)
C81 C82 C83 118.5(4)
C82 C83 C84 118.5(5)
C85 C84 C83 119.7(4)
N2 C85 C84 121.1(4)
N2 C85 C86 116.2(3)
C84 C85 C86 122.6(4)
C88 C86 C85 109.5(4)
C88 C86 C87 109.0(6)
C85 C86 C87 107.9(4)
C88 C86 C89 111.2(5)
C85 C86 C89 111.9(4)
C87 C86 C89 107.3(5)
C40 C90 C141 115.5(4)
C40 C90 C36 119.0(3)
C141 C90 C36 118.9(4)
C93 C92 C97 119.7(9)
C93 C92 C91 122.2(10)
C97 C92 C91 118.0(10)
C92 C93 C94 116.5(9)
C95 C94 C93 122.6(8)
C96 C95 C94 120.0(10)
C97 C96 C95 120.2(9)
C96 C97 C92 121.0(8)
C100 C99 C104 117.4(16)
C100 C99 C98 119.7(15)
C104 C99 C98 122.9(16)
C99 C100 C101 118.4(17)
C102 C101 C100 119.7(16)
C101 C102 C103 115.9(17)
C104 C103 C102 123(3)
C103 C104 C99 126(2)
C121 C106 C105 113.6(3)
C122 C108 C107 112.6(3)
C126 C110 C109 113.1(3)
C127 C112 C111 113.4(3)
C131 C114 C113 111.4(3)
C132 C116 C115 113.3(3)
C136 C118 C117 112.8(3)
C137 C120 C119 113.5(3)
C122 C121 C150 106.6(3)
C122 C121 C106 128.2(3)
C150 C121 C106 125.2(3)
C121 C122 C123 106.6(3)
C121 C122 C108 128.1(3)
C123 C122 C108 125.3(3)
C124 C123 N7 124.7(3)
C124 C123 C122 123.9(3)
N7 C123 C122 111.3(3)
C125 C124 C123 124.4(3)
C124 C125 N4 124.9(3)
C124 C125 C126 124.1(3)
N4 C125 C126 111.0(3)
C127 C126 C125 106.7(3)
C127 C126 C110 128.7(3)
C125 C126 C110 124.6(3)
C126 C127 C128 106.9(3)
C126 C127 C112 128.6(3)
C128 C127 C112 124.5(3)
C129 C128 N4 124.3(3)
C129 C128 C127 124.5(3)
N4 C128 C127 111.2(3)
C130 C129 C128 125.5(3)
C129 C130 N5 123.9(3)
C129 C130 C131 124.8(3)
N5 C130 C131 111.4(3)
C132 C131 C130 106.9(3)
C132 C131 C114 127.7(3)
C130 C131 C114 125.2(3)
C131 C132 C133 106.5(3)
C131 C132 C116 128.8(3)
C133 C132 C116 124.7(3)
C134 C133 N5 124.4(3)
C134 C133 C132 123.7(3)
N5 C133 C132 111.8(3)
C133 C134 C135 124.5(3)
C134 C135 N6 125.3(3)
C134 C135 C136 123.5(3)
N6 C135 C136 111.3(3)
C137 C136 C135 106.4(3)
C137 C136 C118 129.3(3)
C135 C136 C118 124.2(3)
C136 C137 C138 107.2(3)
C136 C137 C120 128.0(3)
C138 C137 C120 124.8(3)
C139 C138 N6 124.4(3)
C139 C138 C137 124.9(3)
N6 C138 C137 110.7(3)
C138 C139 C150 124.9(3)
C123 N7 C150 103.9(3)
C123 N7 Ni1 128.0(2)
C150 N7 Ni1 128.1(2)
C72 N1 C76 119.5(4)
C81 N2 C85 118.7(3)
C139 C150 N7 124.7(3)
C139 C150 C121 123.7(3)
N7 C150 C121 111.6(3)
C128 N4 C125 104.3(3)
C128 N4 Ni1 128.1(2)
C125 N4 Ni1 127.6(2)
C133 N5 C130 103.4(3)
C133 N5 Ni1 128.1(2)
C130 N5 Ni1 128.5(2)
C135 N6 C138 104.5(3)
C135 N6 Ni1 127.5(2)
C138 N6 Ni1 128.0(2)
C5 O2 C4 65.6(2)
N5 Ni1 N7 179.17(11)
N5 Ni1 N4 89.73(12)
N7 Ni1 N4 90.21(12)
N5 Ni1 N6 90.21(12)
N7 Ni1 N6 89.82(12)
N4 Ni1 N6 177.41(11)
C19 C141 C90 123.0(3)
C19 C141 C18 108.8(3)
C90 C141 C18 121.8(4)
C60 C142 C42 120.6(3)
C60 C142 C39 119.5(4)
C42 C142 C39 107.9(3)
C144 C143 C147 126.4(19)
C143 C144 C145 118.1(13)
C149 C145 C144 122.7(14)
C146 C147 C148 124(2)
C146 C147 C143 124(3)
C148 C147 C143 111.9(19)
C147 C148 C149 120.6(10)
C145 C149 C148 120.0(11)

loop_
_geom_bond_atom_site_label_1
_geom_bond_atom_site_label_2
_geom_bond_distance
C1 O1 1.216(4)
C1 C2 1.488(5)
C1 C12 1.549(5)
C2 C3 1.403(5)
C2 C15 1.446(5)
C3 C18 1.426(5)
C3 C4 1.535(6)
C4 O2 1.439(5)
C4 C19 1.510(5)
C4 C5 1.548(5)
C5 O2 1.418(4)
C5 C22 1.474(5)
C5 C6 1.532(5)
C6 O3 1.201(4)
C6 C7 1.517(5)
C7 C8 1.366(5)
C7 C23 1.435(5)
C8 C26 1.470(5)
C8 C9 1.526(5)
C9 C10 1.492(5)
C9 C29 1.513(5)
C9 C81 1.533(5)
C10 C11 1.314(5)
C11 C12 1.512(5)
C12 C13 1.504(5)
C12 C72 1.531(5)
C13 C29 1.368(5)
C13 C14 1.444(5)
C14 C31 1.384(5)
C14 C15 1.463(5)
C15 C16 1.403(5)
C16 C17 1.411(6)
C16 C33 1.441(5)
C17 C18 1.399(6)
C17 C35 1.447(5)
C18 C141 1.431(5)
C19 C141 1.392(5)
C19 C20 1.417(5)
C20 C41 1.421(5)
C20 C21 1.460(5)
C21 C22 1.412(5)
C21 C44 1.412(5)
C22 C23 1.404(5)
C23 C24 1.412(5)
C24 C45 1.408(5)
C24 C25 1.444(5)
C25 C49 1.401(5)
C25 C26 1.435(5)
C26 C27 1.440(5)
C27 C51 1.433(5)
C27 C28 1.455(5)
C28 C30 1.381(5)
C28 C29 1.445(5)
C30 C53 1.428(5)
C30 C31 1.437(5)
C31 C32 1.439(5)
C32 C33 1.369(5)
C32 C46 1.444(5)
C33 C34 1.458(5)
C34 C35 1.413(6)
C34 C55 1.425(5)
C35 C36 1.415(6)
C36 C37 1.415(5)
C36 C90 1.465(6)
C37 C56 1.419(6)
C37 C38 1.451(5)
C38 C39 1.374(6)
C38 C58 1.443(6)
C39 C40 1.448(5)
C39 C142 1.449(5)
C40 C90 1.412(5)
C40 C41 1.416(5)
C41 C42 1.453(5)
C42 C43 1.384(5)
C42 C142 1.430(5)
C43 C44 1.441(5)
C43 C62 1.448(5)
C44 C45 1.428(5)
C45 C47 1.433(5)
C46 C54 1.416(5)
C46 C53 1.420(5)
C47 C48 1.374(5)
C47 C62 1.448(5)
C48 C64 1.440(5)
C48 C49 1.451(5)
C49 C50 1.424(5)
C50 C51 1.417(5)
C50 C65 1.443(5)
C51 C52 1.466(5)
C52 C53 1.406(5)
C52 C67 1.412(5)
C54 C68 1.410(5)
C54 C55 1.466(6)
C55 C56 1.411(6)
C56 C57 1.454(5)
C57 C69 1.380(6)
C57 C58 1.440(6)
C58 C59 1.395(5)
C59 C71 1.431(6)
C59 C60 1.447(6)
C60 C142 1.401(5)
C60 C61 1.438(5)
C61 C62 1.392(5)
C61 C63 1.450(6)
C63 C64 1.390(6)
C63 C71 1.447(6)
C64 C65 1.443(6)
C65 C66 1.381(5)
C66 C67 1.442(5)
C66 C70 1.448(6)
C67 C68 1.431(6)
C68 C69 1.440(6)
C69 C70 1.437(6)
C70 C71 1.382(6)
C72 N1 1.321(5)
C72 C73 1.393(6)
C73 C74 1.373(6)
C74 C75 1.396(6)
C75 C76 1.384(6)
C76 N1 1.358(5)
C76 C77 1.507(6)
C77 C80 1.520(7)
C77 C78 1.530(8)
C77 C79 1.538(6)
C81 N2 1.323(5)
C81 C82 1.366(6)
C82 C83 1.376(7)
C83 C84 1.388(7)
C84 C85 1.367(6)
C85 N2 1.350(5)
C85 C86 1.510(5)
C86 C88 1.469(7)
C86 C87 1.518(8)
C86 C89 1.524(7)
C90 C141 1.422(5)
C91 C92 1.458(14)
C92 C93 1.385(12)
C92 C97 1.429(15)
C93 C94 1.409(14)
C94 C95 1.386(13)
C95 C96 1.342(13)
C96 C97 1.362(16)
C99 C100 1.35(2)
C99 C104 1.370(10)
C99 C98 1.57(3)
C100 C101 1.48(2)
C101 C102 1.30(2)
C102 C103 1.48(3)
C103 C104 1.16(3)
C105 C106 1.520(6)
C106 C121 1.497(5)
C107 C108 1.517(6)
C108 C122 1.494(5)
C109 C110 1.516(6)
C110 C126 1.501(5)
C111 C112 1.529(5)
C112 C127 1.496(5)
C113 C114 1.527(5)
C114 C131 1.498(5)
C115 C116 1.530(5)
C116 C132 1.494(5)
C117 C118 1.522(5)
C118 C136 1.497(5)
C119 C120 1.522(6)
C120 C137 1.505(5)
C121 C122 1.354(5)
C121 C150 1.442(5)
C122 C123 1.447(5)
C123 C124 1.375(5)
C123 N7 1.384(4)
C124 C125 1.369(5)
C125 N4 1.387(4)
C125 C126 1.439(5)
C126 C127 1.360(5)
C127 C128 1.435(5)
C128 C129 1.365(5)
C128 N4 1.385(4)
C129 C130 1.361(5)
C130 N5 1.392(4)
C130 C131 1.442(5)
C131 C132 1.356(5)
C132 C133 1.439(5)
C133 C134 1.369(5)
C133 N5 1.391(4)
C134 C135 1.374(5)
C135 N6 1.375(4)
C135 C136 1.441(5)
C136 C137 1.351(5)
C137 C138 1.437(5)
C138 C139 1.363(5)
C138 N6 1.385(4)
C139 C150 1.367(5)
N7 C150 1.384(4)
N7 Ni1 1.948(3)
N4 Ni1 1.957(3)
N5 Ni1 1.948(3)
N6 Ni1 1.962(3)
C143 C144 1.32(2)
C143 C147 1.452(19)
C144 C145 1.389(18)
C145 C149 1.307(14)
C146 C147 1.35(3)
C147 C148 1.43(4)
C148 C149 1.452(16)

loop_
_geom_torsion_atom_site_label_1
_geom_torsion_atom_site_label_2
_geom_torsion_atom_site_label_3
_geom_torsion_atom_site_label_4
_geom_torsion
O1 C1 C2 C3 -36.8(5)
C12 C1 C2 C3 143.9(3)
O1 C1 C2 C15 153.0(3)
C12 C1 C2 C15 -26.3(4)
C15 C2 C3 C18 -15.6(5)
C1 C2 C3 C18 174.3(3)
C15 C2 C3 C4 131.6(4)
C1 C2 C3 C4 -38.4(6)
C2 C3 C4 O2 66.2(6)
C18 C3 C4 O2 -143.6(4)
C2 C3 C4 C19 -147.3(4)
C18 C3 C4 C19 3.0(4)
C2 C3 C4 C5 -8.7(6)
C18 C3 C4 C5 141.5(4)
C19 C4 C5 O2 -106.8(4)
C3 C4 C5 O2 118.0(4)
O2 C4 C5 C22 117.9(4)
C19 C4 C5 C22 11.1(5)
C3 C4 C5 C22 -124.1(4)
O2 C4 C5 C6 -101.4(5)
C19 C4 C5 C6 151.8(4)
C3 C4 C5 C6 16.5(6)
O2 C5 C6 O3 9.5(6)
C22 C5 C6 O3 -134.4(4)
C4 C5 C6 O3 81.6(6)
O2 C5 C6 C7 176.5(3)
C22 C5 C6 C7 32.5(4)
C4 C5 C6 C7 -111.4(4)
O3 C6 C7 C8 -66.3(6)
C5 C6 C7 C8 128.1(4)
O3 C6 C7 C23 135.6(4)
C5 C6 C7 C23 -30.0(3)
C23 C7 C8 C26 8.1(5)
C6 C7 C8 C26 -146.9(4)
C23 C7 C8 C9 170.3(3)
C6 C7 C8 C9 15.3(6)
C7 C8 C9 C10 19.8(5)
C26 C8 C9 C10 -177.7(3)
C7 C8 C9 C29 -101.0(4)
C26 C8 C9 C29 61.4(4)
C7 C8 C9 C81 140.7(3)
C26 C8 C9 C81 -56.8(4)
C29 C9 C10 C11 10.3(6)
C8 C9 C10 C11 -103.5(5)
C81 C9 C10 C11 133.0(4)
C9 C10 C11 C12 2.7(7)
C10 C11 C12 C13 -10.3(6)
C10 C11 C12 C72 -130.7(4)
C10 C11 C12 C1 109.7(4)
O1 C1 C12 C13 161.8(3)
C2 C1 C12 C13 -18.9(4)
O1 C1 C12 C11 39.3(5)
C2 C1 C12 C11 -141.4(3)
O1 C1 C12 C72 -80.7(4)
C2 C1 C12 C72 98.6(4)
C11 C12 C13 C29 4.4(5)
C72 C12 C13 C29 126.0(4)
C1 C12 C13 C29 -115.7(4)
C11 C12 C13 C14 172.6(3)
C72 C12 C13 C14 -65.8(4)
C1 C12 C13 C14 52.5(4)
C29 C13 C14 C31 -21.7(5)
C12 C13 C14 C31 169.5(3)
C29 C13 C14 C15 127.9(4)
C12 C13 C14 C15 -40.9(5)
C3 C2 C15 C16 17.9(5)
C1 C2 C15 C16 -171.5(3)
C3 C2 C15 C14 -129.6(3)
C1 C2 C15 C14 41.0(4)
C31 C14 C15 C16 -7.2(5)
C13 C14 C15 C16 -156.2(3)
C31 C14 C15 C2 141.4(3)
C13 C14 C15 C2 -7.6(5)
C2 C15 C16 C17 -7.0(5)
C14 C15 C16 C17 140.0(3)
C2 C15 C16 C33 -147.2(3)
C14 C15 C16 C33 -0.1(5)
C15 C16 C17 C18 -5.5(5)
C33 C16 C17 C18 140.4(3)
C15 C16 C17 C35 -148.2(3)
C33 C16 C17 C35 -2.3(4)
C16 C17 C18 C3 7.6(5)
C35 C17 C18 C3 146.5(3)
C16 C17 C18 C141 -142.2(3)
C35 C17 C18 C141 -3.3(5)
C2 C3 C18 C17 3.2(5)
C4 C3 C18 C17 -151.8(3)
C2 C3 C18 C141 154.9(3)
C4 C3 C18 C141 -0.1(4)
O2 C4 C19 C141 146.9(3)
C3 C4 C19 C141 -5.0(4)
C5 C4 C19 C141 -149.7(3)
O2 C4 C19 C20 -58.4(5)
C3 C4 C19 C20 149.6(4)
C5 C4 C19 C20 4.9(5)
C141 C19 C20 C41 -10.8(5)
C4 C19 C20 C41 -162.6(3)
C141 C19 C20 C21 138.8(4)
C4 C19 C20 C21 -13.0(6)
C19 C20 C21 C22 3.9(5)
C41 C20 C21 C22 152.6(4)
C19 C20 C21 C44 -145.8(4)
C41 C20 C21 C44 3.0(5)
C44 C21 C22 C23 17.3(5)
C20 C21 C22 C23 -133.3(4)
C44 C21 C22 C5 164.5(3)
C20 C21 C22 C5 13.9(5)
O2 C5 C22 C23 -163.5(3)
C6 C5 C22 C23 -22.7(4)
C4 C5 C22 C23 129.4(3)
O2 C5 C22 C21 45.8(6)
C6 C5 C22 C21 -173.4(3)
C4 C5 C22 C21 -21.3(5)
C21 C22 C23 C24 -3.4(5)
C5 C22 C23 C24 -155.8(3)
C21 C22 C23 C7 156.3(3)
C5 C22 C23 C7 3.9(4)
C8 C7 C23 C22 -145.1(3)
C6 C7 C23 C22 16.8(4)
C8 C7 C23 C24 14.9(5)
C6 C7 C23 C24 176.8(3)
C22 C23 C24 C45 -13.0(5)
C7 C23 C24 C45 -171.0(3)
C22 C23 C24 C25 138.5(3)
C7 C23 C24 C25 -19.5(5)
C45 C24 C25 C49 -2.8(5)
C23 C24 C25 C49 -152.9(3)
C45 C24 C25 C26 151.4(3)
C23 C24 C25 C26 1.3(5)
C49 C25 C26 C27 15.9(5)
C24 C25 C26 C27 -137.8(3)
C49 C25 C26 C8 174.7(3)
C24 C25 C26 C8 21.0(4)
C7 C8 C26 C25 -25.9(4)
C9 C8 C26 C25 170.1(3)
C7 C8 C26 C27 133.0(3)
C9 C8 C26 C27 -31.0(4)
C25 C26 C27 C51 -4.3(5)
C8 C26 C27 C51 -163.1(3)
C25 C26 C27 C28 149.2(3)
C8 C26 C27 C28 -9.6(5)
C51 C27 C28 C30 9.8(5)
C26 C27 C28 C30 -143.8(3)
C51 C27 C28 C29 167.6(3)
C26 C27 C28 C29 14.0(5)
C14 C13 C29 C28 3.0(5)
C12 C13 C29 C28 170.9(3)
C14 C13 C29 C9 -159.1(3)
C12 C13 C29 C9 8.8(6)
C30 C28 C29 C13 18.2(5)
C27 C28 C29 C13 -140.0(4)
C30 C28 C29 C9 -178.8(3)
C27 C28 C29 C9 23.0(5)
C10 C9 C29 C13 -15.8(5)
C8 C9 C29 C13 105.8(4)
C81 C9 C29 C13 -135.9(4)
C10 C9 C29 C28 -178.7(3)
C8 C9 C29 C28 -57.1(4)
C81 C9 C29 C28 61.2(4)
C29 C28 C30 C53 -162.3(3)
C27 C28 C30 C53 -3.7(5)
C29 C28 C30 C31 -20.5(5)
C27 C28 C30 C31 138.1(4)
C13 C14 C31 C30 19.4(5)
C15 C14 C31 C30 -129.7(4)
C13 C14 C31 C32 159.0(3)
C15 C14 C31 C32 9.9(5)
C28 C30 C31 C14 1.8(5)
C53 C30 C31 C14 148.2(3)
C28 C30 C31 C32 -143.6(4)
C53 C30 C31 C32 2.8(4)
C14 C31 C32 C33 -4.9(5)
C30 C31 C32 C33 139.5(3)
C14 C31 C32 C46 -147.9(3)
C30 C31 C32 C46 -3.6(4)
C31 C32 C33 C16 -2.7(5)
C46 C32 C33 C16 136.3(4)
C31 C32 C33 C34 -140.0(3)
C46 C32 C33 C34 -1.0(5)
C15 C16 C33 C32 5.1(5)
C17 C16 C33 C32 -139.4(3)
C15 C16 C33 C34 146.4(3)
C17 C16 C33 C34 1.9(4)
C32 C33 C34 C35 140.5(3)
C16 C33 C34 C35 -0.8(4)
C32 C33 C34 C55 -5.0(5)
C16 C33 C34 C55 -146.3(3)
C55 C34 C35 C36 -2.4(5)
C33 C34 C35 C36 -147.9(3)
C55 C34 C35 C17 144.9(3)
C33 C34 C35 C17 -0.6(4)
C18 C17 C35 C34 -140.5(3)
C16 C17 C35 C34 1.9(4)
C18 C17 C35 C36 6.5(5)
C16 C17 C35 C36 148.9(3)
C34 C35 C36 C37 -12.1(5)
C17 C35 C36 C37 -155.0(3)
C34 C35 C36 C90 139.9(4)
C17 C35 C36 C90 -3.0(5)
C35 C36 C37 C56 14.0(5)
C90 C36 C37 C56 -137.6(4)
C35 C36 C37 C38 156.6(3)
C90 C36 C37 C38 5.0(5)
C36 C37 C38 C39 -3.4(5)
C56 C37 C38 C39 143.2(4)
C36 C37 C38 C58 -146.0(3)
C56 C37 C38 C58 0.6(4)
C58 C38 C39 C40 137.1(4)
C37 C38 C39 C40 -0.8(5)
C58 C38 C39 C142 -1.0(5)
C37 C38 C39 C142 -138.9(4)
C38 C39 C40 C90 3.5(5)
C142 C39 C40 C90 146.5(4)
C38 C39 C40 C41 -143.4(4)
C142 C39 C40 C41 -0.4(4)
C90 C40 C41 C20 1.0(6)
C39 C40 C41 C20 147.7(4)
C90 C40 C41 C42 -146.3(4)
C39 C40 C41 C42 0.4(4)
C19 C20 C41 C40 9.6(5)
C21 C20 C41 C40 -140.1(4)
C19 C20 C41 C42 152.5(4)
C21 C20 C41 C42 2.8(6)
C40 C41 C42 C43 143.0(4)
C20 C41 C42 C43 -4.6(6)
C40 C41 C42 C142 -0.4(4)
C20 C41 C42 C142 -148.0(4)
C142 C42 C43 C44 139.5(4)
C41 C42 C43 C44 0.5(6)
C142 C42 C43 C62 1.1(6)
C41 C42 C43 C62 -137.9(4)
C22 C21 C44 C45 -15.3(5)
C20 C21 C44 C45 135.1(4)
C22 C21 C44 C43 -157.6(3)
C20 C21 C44 C43 -7.2(6)
C42 C43 C44 C21 5.5(6)
C62 C43 C44 C21 147.9(4)
C42 C43 C44 C45 -141.5(4)
C62 C43 C44 C45 1.0(4)
C23 C24 C45 C44 14.9(5)
C25 C24 C45 C44 -135.4(3)
C23 C24 C45 C47 156.8(3)
C25 C24 C45 C47 6.5(5)
C21 C44 C45 C24 -0.9(5)
C43 C44 C45 C24 146.0(3)
C21 C44 C45 C47 -146.8(3)
C43 C44 C45 C47 0.1(4)
C33 C32 C46 C54 6.3(5)
C31 C32 C46 C54 148.8(4)
C33 C32 C46 C53 -139.5(4)
C31 C32 C46 C53 3.0(4)
C24 C45 C47 C48 -4.7(5)
C44 C45 C47 C48 140.9(3)
C24 C45 C47 C62 -146.8(3)
C44 C45 C47 C62 -1.2(4)
C45 C47 C48 C64 -139.7(3)
C62 C47 C48 C64 -2.3(5)
C45 C47 C48 C49 -0.5(5)
C62 C47 C48 C49 136.9(4)
C26 C25 C49 C50 -13.5(5)
C24 C25 C49 C50 140.7(3)
C26 C25 C49 C48 -156.6(3)
C24 C25 C49 C48 -2.4(5)
C47 C48 C49 C25 4.2(5)
C64 C48 C49 C25 147.8(3)
C47 C48 C49 C50 -142.8(3)
C64 C48 C49 C50 0.9(4)
C25 C49 C50 C51 -0.8(5)
C48 C49 C50 C51 146.7(3)
C25 C49 C50 C65 -148.9(3)
C48 C49 C50 C65 -1.3(4)
C49 C50 C51 C27 12.5(5)
C65 C50 C51 C27 155.4(3)
C49 C50 C51 C52 -142.9(3)
C65 C50 C51 C52 0.0(5)
C26 C27 C51 C50 -9.8(5)
C28 C27 C51 C50 -162.2(3)
C26 C27 C51 C52 144.7(3)
C28 C27 C51 C52 -7.7(5)
C50 C51 C52 C53 154.5(3)
C27 C51 C52 C53 -0.6(5)
C50 C51 C52 C67 4.2(5)
C27 C51 C52 C67 -150.9(4)
C67 C52 C53 C46 12.9(5)
C51 C52 C53 C46 -138.4(4)
C67 C52 C53 C30 158.2(3)
C51 C52 C53 C30 6.8(5)
C54 C46 C53 C52 1.3(6)
C32 C46 C53 C52 147.7(4)
C54 C46 C53 C30 -147.5(4)
C32 C46 C53 C30 -1.2(4)
C28 C30 C53 C52 -4.8(6)
C31 C30 C53 C52 -150.2(4)
C28 C30 C53 C46 144.4(4)
C31 C30 C53 C46 -1.1(4)
C53 C46 C54 C68 -14.1(5)
C32 C46 C54 C68 -155.1(3)
C53 C46 C54 C55 135.8(4)
C32 C46 C54 C55 -5.3(5)
C35 C34 C55 C56 14.8(5)
C33 C34 C55 C56 155.4(3)
C35 C34 C55 C54 -134.8(4)
C33 C34 C55 C54 5.8(5)
C68 C54 C55 C56 -0.7(5)
C46 C54 C55 C56 -149.6(3)
C68 C54 C55 C34 148.2(4)
C46 C54 C55 C34 -0.7(5)
C34 C55 C56 C37 -12.9(5)
C54 C55 C56 C37 136.9(4)
C34 C55 C56 C57 -154.2(3)
C54 C55 C56 C57 -4.5(5)
C36 C37 C56 C55 -1.4(5)
C38 C37 C56 C55 -147.8(3)
C36 C37 C56 C57 144.6(3)
C38 C37 C56 C57 -1.8(4)
C55 C56 C57 C69 4.5(6)
C37 C56 C57 C69 -141.5(4)
C55 C56 C57 C58 148.3(4)
C37 C56 C57 C58 2.3(4)
C69 C57 C58 C59 -0.1(5)
C56 C57 C58 C59 -143.9(3)
C69 C57 C58 C38 141.8(4)
C56 C57 C58 C38 -1.9(4)
C39 C38 C58 C59 0.2(6)
C37 C38 C58 C59 142.8(4)
C39 C38 C58 C57 -141.7(4)
C37 C38 C58 C57 0.8(4)
C57 C58 C59 C71 0.0(5)
C38 C58 C59 C71 -137.3(4)
C57 C58 C59 C60 138.8(4)
C38 C58 C59 C60 1.5(6)
C58 C59 C60 C142 -2.3(6)
C71 C59 C60 C142 140.6(4)
C58 C59 C60 C61 -142.5(4)
C71 C59 C60 C61 0.4(4)
C142 C60 C61 C62 2.1(6)
C59 C60 C61 C62 142.6(4)
C142 C60 C61 C63 -140.4(4)
C59 C60 C61 C63 0.0(4)
C60 C61 C62 C43 -1.6(6)
C63 C61 C62 C43 136.8(4)
C60 C61 C62 C47 -137.5(4)
C63 C61 C62 C47 0.9(5)
C42 C43 C62 C61 0.0(6)
C44 C43 C62 C61 -142.5(4)
C42 C43 C62 C47 140.8(4)
C44 C43 C62 C47 -1.7(4)
C48 C47 C62 C61 1.1(5)
C45 C47 C62 C61 142.7(3)
C48 C47 C62 C43 -139.9(3)
C45 C47 C62 C43 1.7(4)
C62 C61 C63 C64 -1.6(5)
C60 C61 C63 C64 141.2(4)
C62 C61 C63 C71 -143.3(3)
C60 C61 C63 C71 -0.4(4)
C71 C63 C64 C48 137.5(4)
C61 C63 C64 C48 0.4(5)
C71 C63 C64 C65 0.9(5)
C61 C63 C64 C65 -136.1(4)
C47 C48 C64 C63 1.6(5)
C49 C48 C64 C63 -141.8(3)
C47 C48 C64 C65 143.4(3)
C49 C48 C64 C65 -0.1(4)
C51 C50 C65 C66 -2.9(6)
C49 C50 C65 C66 144.0(4)
C51 C50 C65 C64 -145.6(3)
C49 C50 C65 C64 1.3(4)
C63 C64 C65 C66 -2.1(5)
C48 C64 C65 C66 -143.5(3)
C63 C64 C65 C50 140.7(3)
C48 C64 C65 C50 -0.8(4)
C50 C65 C66 C67 1.6(6)
C64 C65 C66 C67 140.4(4)
C50 C65 C66 C70 -137.4(4)
C64 C65 C66 C70 1.5(5)
C53 C52 C67 C68 -14.4(5)
C51 C52 C67 C68 136.5(4)
C53 C52 C67 C66 -156.5(4)
C51 C52 C67 C66 -5.6(6)
C65 C66 C67 C52 2.7(6)
C70 C66 C67 C52 145.8(4)
C65 C66 C67 C68 -143.8(4)
C70 C66 C67 C68 -0.7(4)
C46 C54 C68 C67 12.5(6)
C55 C54 C68 C67 -136.8(4)
C46 C54 C68 C69 155.4(4)
C55 C54 C68 C69 6.1(5)
C52 C67 C68 C54 1.7(6)
C66 C67 C68 C54 148.5(4)
C52 C67 C68 C69 -145.7(4)
C66 C67 C68 C69 1.2(4)
C58 C57 C69 C70 -0.2(5)
C56 C57 C69 C70 139.3(4)
C58 C57 C69 C68 -138.7(4)
C56 C57 C69 C68 0.9(5)
C54 C68 C69 C57 -6.2(6)
C67 C68 C69 C57 141.0(4)
C54 C68 C69 C70 -148.4(4)
C67 C68 C69 C70 -1.3(4)
C57 C69 C70 C71 0.7(5)
C68 C69 C70 C71 142.9(4)
C57 C69 C70 C66 -141.4(4)
C68 C69 C70 C66 0.8(4)
C65 C66 C70 C71 0.3(5)
C67 C66 C70 C71 -142.4(4)
C65 C66 C70 C69 142.6(4)
C67 C66 C70 C69 -0.1(4)
C69 C70 C71 C59 -0.8(5)
C66 C70 C71 C59 136.1(4)
C69 C70 C71 C63 -138.3(4)
C66 C70 C71 C63 -1.5(5)
C58 C59 C71 C70 0.4(5)
C60 C59 C71 C70 -142.6(4)
C58 C59 C71 C63 142.4(3)
C60 C59 C71 C63 -0.7(4)
C64 C63 C71 C70 0.9(5)
C61 C63 C71 C70 142.7(4)
C64 C63 C71 C59 -141.1(4)
C61 C63 C71 C59 0.7(4)
C13 C12 C72 N1 106.5(4)
C11 C12 C72 N1 -130.5(4)
C1 C12 C72 N1 -11.3(4)
C13 C12 C72 C73 -72.1(4)
C11 C12 C72 C73 50.9(5)
C1 C12 C72 C73 170.1(3)
N1 C72 C73 C74 1.1(6)
C12 C72 C73 C74 179.6(4)
C72 C73 C74 C75 0.1(6)
C73 C74 C75 C76 -0.8(6)
C74 C75 C76 N1 0.4(6)
C74 C75 C76 C77 -179.8(4)
N1 C76 C77 C80 -66.5(6)
C75 C76 C77 C80 113.7(5)
N1 C76 C77 C78 52.2(5)
C75 C76 C77 C78 -127.6(5)
N1 C76 C77 C79 172.8(4)
C75 C76 C77 C79 -7.0(7)
C10 C9 C81 N2 90.1(4)
C29 C9 C81 N2 -146.4(3)
C8 C9 C81 N2 -34.9(5)
C10 C9 C81 C82 -84.7(5)
C29 C9 C81 C82 38.8(5)
C8 C9 C81 C82 150.3(4)
N2 C81 C82 C83 1.1(9)
C9 C81 C82 C83 175.5(6)
C81 C82 C83 C84 1.7(10)
C82 C83 C84 C85 -2.2(11)
C83 C84 C85 N2 0.1(8)
C83 C84 C85 C86 -178.7(6)
N2 C85 C86 C88 -76.2(5)
C84 C85 C86 C88 102.6(6)
N2 C85 C86 C87 42.3(6)
C84 C85 C86 C87 -138.9(5)
N2 C85 C86 C89 160.1(4)
C84 C85 C86 C89 -21.2(7)
C41 C40 C90 C141 -10.1(5)
C39 C40 C90 C141 -153.0(3)
C41 C40 C90 C36 141.1(4)
C39 C40 C90 C36 -1.9(5)
C35 C36 C90 C40 -153.5(3)
C37 C36 C90 C40 -2.3(5)
C35 C36 C90 C141 -3.3(5)
C37 C36 C90 C141 147.8(3)
C97 C92 C93 C94 -1.5(10)
C91 C92 C93 C94 -178.6(7)
C92 C93 C94 C95 2.4(11)
C93 C94 C95 C96 -1.9(11)
C94 C95 C96 C97 0.4(11)
C95 C96 C97 C92 0.4(11)
C93 C92 C97 C96 0.2(11)
C91 C92 C97 C96 177.4(7)
C104 C99 C100 C101 4(2)
C98 C99 C100 C101 -179.4(15)
C99 C100 C101 C102 -1(2)
C100 C101 C102 C103 1(2)
C101 C102 C103 C104 -2(3)
C102 C103 C104 C99 5(4)
C100 C99 C104 C103 -6(3)
C98 C99 C104 C103 177(2)
C105 C106 C121 C122 -100.2(4)
C105 C106 C121 C150 78.6(5)
C150 C121 C122 C123 -1.2(4)
C106 C121 C122 C123 177.8(3)
C150 C121 C122 C108 179.4(3)
C106 C121 C122 C108 -1.6(6)
C107 C108 C122 C121 87.6(5)
C107 C108 C122 C123 -91.7(5)
C121 C122 C123 C124 -176.8(3)
C108 C122 C123 C124 2.7(6)
C121 C122 C123 N7 2.0(4)
C108 C122 C123 N7 -178.6(3)
N7 C123 C124 C125 0.8(6)
C122 C123 C124 C125 179.4(3)
C123 C124 C125 N4 1.3(6)
C123 C124 C125 C126 -179.3(3)
C124 C125 C126 C127 -178.4(3)
N4 C125 C126 C127 1.1(4)
C124 C125 C126 C110 3.1(5)
N4 C125 C126 C110 -177.5(3)
C109 C110 C126 C127 -98.8(5)
C109 C110 C126 C125 79.5(4)
C125 C126 C127 C128 -0.6(4)
C110 C126 C127 C128 177.9(3)
C125 C126 C127 C112 -179.1(3)
C110 C126 C127 C112 -0.6(6)
C111 C112 C127 C126 94.2(4)
C111 C112 C127 C128 -84.1(4)
C126 C127 C128 C129 -178.1(3)
C112 C127 C128 C129 0.5(5)
C126 C127 C128 N4 -0.1(4)
C112 C127 C128 N4 178.5(3)
N4 C128 C129 C130 0.8(6)
C127 C128 C129 C130 178.5(3)
C128 C129 C130 N5 0.5(5)
C128 C129 C130 C131 -177.4(3)
C129 C130 C131 C132 178.3(3)
N5 C130 C131 C132 0.2(4)
C129 C130 C131 C114 2.6(5)
N5 C130 C131 C114 -175.6(3)
C113 C114 C131 C132 -90.4(4)
C113 C114 C131 C130 84.5(4)
C130 C131 C132 C133 0.1(4)
C114 C131 C132 C133 175.7(3)
C130 C131 C132 C116 -178.0(3)
C114 C131 C132 C116 -2.4(6)
C115 C116 C132 C131 101.1(4)
C115 C116 C132 C133 -76.7(4)
C131 C132 C133 C134 -179.2(3)
C116 C132 C133 C134 -1.0(5)
C131 C132 C133 N5 -0.4(4)
C116 C132 C133 N5 177.9(3)
N5 C133 C134 C135 -2.0(6)
C132 C133 C134 C135 176.7(3)
C133 C134 C135 N6 0.5(6)
C133 C134 C135 C136 -177.9(3)
C134 C135 C136 C137 178.4(3)
N6 C135 C136 C137 -0.2(4)
C134 C135 C136 C118 0.0(5)
N6 C135 C136 C118 -178.6(3)
C117 C118 C136 C137 -96.5(5)
C117 C118 C136 C135 81.4(5)
C135 C136 C137 C138 0.4(4)
C118 C136 C137 C138 178.6(3)
C135 C136 C137 C120 -178.4(3)
C118 C136 C137 C120 -0.2(6)
C119 C120 C137 C136 95.5(5)
C119 C120 C137 C138 -83.1(4)
C136 C137 C138 C139 178.4(3)
C120 C137 C138 C139 -2.8(5)
C136 C137 C138 N6 -0.4(4)
C120 C137 C138 N6 178.5(3)
N6 C138 C139 C150 -2.0(6)
C137 C138 C139 C150 179.4(3)
C124 C123 N7 C150 176.9(3)
C122 C123 N7 C150 -1.9(4)
C124 C123 N7 Ni1 -2.8(5)
C122 C123 N7 Ni1 178.5(2)
C73 C72 N1 C76 -1.5(6)
C12 C72 N1 C76 179.9(3)
C75 C76 N1 C72 0.8(6)
C77 C76 N1 C72 -179.1(4)
C82 C81 N2 C85 -3.2(6)
C9 C81 N2 C85 -177.9(3)
C84 C85 N2 C81 2.6(6)
C86 C85 N2 C81 -178.6(4)
C138 C139 C150 N7 1.4(6)
C138 C139 C150 C121 -179.9(3)
C123 N7 C150 C139 180.0(3)
Ni1 N7 C150 C139 -0.4(5)
C123 N7 C150 C121 1.1(4)
Ni1 N7 C150 C121 -179.3(2)
C122 C121 C150 C139 -178.8(3)
C106 C121 C150 C139 2.2(5)
C122 C121 C150 N7 0.1(4)
C106 C121 C150 N7 -179.0(3)
C129 C128 N4 C125 178.7(3)
C127 C128 N4 C125 0.7(4)
C129 C128 N4 Ni1 -1.7(5)
C127 C128 N4 Ni1 -179.6(2)
C124 C125 N4 C128 178.3(3)
C126 C125 N4 C128 -1.1(4)
C124 C125 N4 Ni1 -1.3(5)
C126 C125 N4 Ni1 179.3(2)
C134 C133 N5 C130 179.3(3)
C132 C133 N5 C130 0.5(4)
C134 C133 N5 Ni1 1.6(5)
C132 C133 N5 Ni1 -177.2(2)
C129 C130 N5 C133 -178.6(3)
C131 C130 N5 C133 -0.4(4)
C129 C130 N5 Ni1 -0.9(5)
C131 C130 N5 Ni1 177.2(2)
C134 C135 N6 C138 -178.6(3)
C136 C135 N6 C138 0.0(4)
C134 C135 N6 Ni1 1.3(5)
C136 C135 N6 Ni1 179.9(2)
C139 C138 N6 C135 -178.5(3)
C137 C138 N6 C135 0.2(4)
C139 C138 N6 Ni1 1.6(5)
C137 C138 N6 Ni1 -179.6(2)
C22 C5 O2 C4 -99.2(4)
C6 C5 O2 C4 125.8(4)
C19 C4 O2 C5 103.1(4)
C3 C4 O2 C5 -113.4(5)
C133 N5 Ni1 N7 92(8)
C130 N5 Ni1 N7 -86(8)
C133 N5 Ni1 N4 177.3(3)
C130 N5 Ni1 N4 0.2(3)
C133 N5 Ni1 N6 -0.1(3)
C130 N5 Ni1 N6 -177.2(3)
C123 N7 Ni1 N5 88(8)
C150 N7 Ni1 N5 -92(8)
C123 N7 Ni1 N4 2.2(3)
C150 N7 Ni1 N4 -177.4(3)
C123 N7 Ni1 N6 179.6(3)
C150 N7 Ni1 N6 0.0(3)
C128 N4 Ni1 N5 1.0(3)
C125 N4 Ni1 N5 -179.4(3)
C128 N4 Ni1 N7 -179.8(3)
C125 N4 Ni1 N7 -0.3(3)
C128 N4 Ni1 N6 90(3)
C125 N4 Ni1 N6 -91(3)
C135 N6 Ni1 N5 -1.2(3)
C138 N6 Ni1 N5 178.6(3)
C135 N6 Ni1 N7 179.6(3)
C138 N6 Ni1 N7 -0.6(3)
C135 N6 Ni1 N4 -90(3)
C138 N6 Ni1 N4 90(3)
C20 C19 C141 C90 1.7(6)
C4 C19 C141 C90 157.4(3)
C20 C19 C141 C18 -150.6(3)
C4 C19 C141 C18 5.1(4)
C40 C90 C141 C19 8.9(5)
C36 C90 C141 C19 -142.2(4)
C40 C90 C141 C18 157.7(3)
C36 C90 C141 C18 6.5(5)
C17 C18 C141 C19 149.5(3)
C3 C18 C141 C19 -3.2(4)
C17 C18 C141 C90 -3.2(5)
C3 C18 C141 C90 -155.9(3)
C61 C60 C142 C42 -1.0(6)
C59 C60 C142 C42 -136.7(4)
C61 C60 C142 C39 137.2(4)
C59 C60 C142 C39 1.4(5)
C43 C42 C142 C60 -0.6(6)
C41 C42 C142 C60 142.5(4)
C43 C42 C142 C39 -143.0(4)
C41 C42 C142 C39 0.1(4)
C38 C39 C142 C60 0.2(5)
C40 C39 C142 C60 -142.7(4)
C38 C39 C142 C42 143.1(4)
C40 C39 C142 C42 0.1(4)
C147 C143 C144 C145 5(2)
C143 C144 C145 C149 -1.0(16)
C144 C143 C147 C146 -178.6(18)
C144 C143 C147 C148 -8(3)
C146 C147 C148 C149 176.8(18)
C143 C147 C148 C149 6(3)
C144 C145 C149 C148 -0.3(15)
C147 C148 C149 C145 -2.5(19)
